data_7035947
loop_
_publ_author_name
'Litsis, Olena O.'
'Ovchynnikov, Vladimir A.'
'Scherbatskii, Vasyl P.'
'Nedilko, Sergiy G.'
'Sliva, Tatiana Yu'
'Dyakonenko, Viktoriya V.'
'Shishkin, Oleg V.'
'Davydov, Valentine I.'
'Gawryszewska, Paula'
'Amirkhanov, Vladimir M.'

_publ_section_title
;
 Lanthanide mixed-ligand complexes of the [Ln(CAPh)3(Phen)] and
 [LaxEu1-x(CAPh)3(Phen)] (CAPh = carbacylamidophosphate) type. A
 comparative study of their spectral properties.
;
_journal_issue 35
_journal_name_full 'Dalton transactions (Cambridge, England : 2003)'
_journal_page_first 15508
_journal_page_last 15522
_journal_paper_doi 10.1039/c5dt02557e
_journal_volume 44
_journal_year 2015
_chemical_formula_moiety 'C48 H68 Cl9 N11 Nd O6 P3'
_chemical_formula_sum 'C48 H68 Cl9 N11 Nd O6 P3'
_chemical_formula_weight 1451.33
_chemical_name_systematic
;
 ? 
;
_space_group_crystal_system triclinic
_space_group_IT_number 2
_space_group_name_Hall '-P 1'
_space_group_name_H-M_alt 'P -1'
_symmetry_space_group_name_Hall '-P 1'
_symmetry_space_group_name_H-M 'P -1'
_atom_sites_solution_hydrogens difmap
_atom_sites_solution_primary heavy
_atom_sites_solution_secondary difmap
_audit_creation_date 2014-06-19
_audit_creation_method
;
Olex2 1.2
(compiled 2014.03.20 svn.r2914 for OlexSys, GUI svn.r4816)
;
_audit_update_record
;
2014-06-24 deposited with the CCDC.
2015-07-23 downloaded from the CCDC.
;
_cell_angle_alpha 97.887(4)
_cell_angle_beta 105.308(4)
_cell_angle_gamma 100.223(4)
_cell_formula_units_Z 4
_cell_length_a 15.6215(8)
_cell_length_b 18.3288(9)
_cell_length_c 22.9355(11)
_cell_measurement_temperature 100(2)
_cell_volume 6115.1(6)
_computing_cell_refinement
;
CrysAlisPro, Agilent Technologies,
Version 1.171.36.32 (release 02-08-2013 CrysAlis171 .NET)
(compiled Aug  2 2013,16:46:58)
;
_computing_data_collection
;
CrysAlisPro, Agilent Technologies,
Version 1.171.36.32 (release 02-08-2013 CrysAlis171 .NET)
(compiled Aug  2 2013,16:46:58)
;
_computing_data_reduction
;
CrysAlisPro, Agilent Technologies,
Version 1.171.36.32 (release 02-08-2013 CrysAlis171 .NET)
(compiled Aug  2 2013,16:46:58)
;
_computing_molecular_graphics 'Olex2 (Dolomanov et al., 2009)'
_computing_publication_material 'Olex2 (Dolomanov et al., 2009)'
_computing_structure_refinement 'ShelXL (Sheldrick, 2008)'
_computing_structure_solution 'ShelXS (Sheldrick, 2008)'
_diffrn_ambient_temperature 100(2)
_diffrn_measured_fraction_theta_full 0.998
_diffrn_measured_fraction_theta_max 0.998
_diffrn_measurement_device_type 'Xcalibur, Sapphire3'
_diffrn_measurement_method '\w scans'
_diffrn_radiation_monochromator graphite
_diffrn_radiation_type MoK\a
_diffrn_radiation_wavelength 0.71073
_diffrn_reflns_av_R_equivalents 0.0452
_diffrn_reflns_av_unetI/netI 0.0836
_diffrn_reflns_limit_h_max 19
_diffrn_reflns_limit_h_min -20
_diffrn_reflns_limit_k_max 23
_diffrn_reflns_limit_k_min -15
_diffrn_reflns_limit_l_max 29
_diffrn_reflns_limit_l_min -29
_diffrn_reflns_number 51315
_diffrn_reflns_theta_full 26.00
_diffrn_reflns_theta_max 27.50
_diffrn_reflns_theta_min 2.94
_diffrn_source 'Enhance (Mo) X-ray Source'
_exptl_absorpt_coefficient_mu 1.376
_exptl_absorpt_correction_T_max 1.00000
_exptl_absorpt_correction_T_min 0.97926
_exptl_absorpt_correction_type multi-scan
_exptl_absorpt_process_details
;
CrysAlisPro, Agilent Technologies,
Version 1.171.36.32 (release 02-08-2013 CrysAlis171 .NET)
(compiled Aug  2 2013,16:46:58)
Empirical absorption correction using spherical harmonics,
 implemented in SCALE3 ABSPACK scaling algorithm.
;
_exptl_crystal_density_diffrn 1.576
_exptl_crystal_density_method 'not measured'
_exptl_crystal_F_000 2956
_refine_diff_density_max 1.390
_refine_diff_density_min -0.990
_refine_diff_density_rms 0.122
_refine_ls_extinction_method none
_refine_ls_goodness_of_fit_ref 1.006
_refine_ls_hydrogen_treatment constr
_refine_ls_matrix_type full
_refine_ls_number_parameters 1405
_refine_ls_number_reflns 28073
_refine_ls_number_restraints 0
_refine_ls_restrained_S_all 1.006
_refine_ls_R_factor_all 0.0817
_refine_ls_R_factor_gt 0.0491
_refine_ls_shift/su_max 0.003
_refine_ls_shift/su_mean 0.000
_refine_ls_structure_factor_coef Fsqd
_refine_ls_weighting_details 'calc w=1/[\s^2^(Fo^2^)+(0.0310P)^2^+0.0000P] where P=(Fo^2^+2Fc^2^)/3'
_refine_ls_weighting_scheme calc
_refine_ls_wR_factor_gt 0.0918
_refine_ls_wR_factor_ref 0.1053
_reflns_number_gt 19626
_reflns_number_total 28073
_reflns_threshold_expression >2sigma(I)
_cod_data_source_file c5dt02557e2.cif
_cod_data_source_block kiev213lt
_cod_depositor_comments
;
Adding full bibliography for 7035945--7035947.cif.

2017-03-01
Z value and formula fixed to values more according to usual
chemical conventions.                 miguel
;
_cod_original_formula_sum 'C96 H136 Cl18 N22 Nd2 O12 P6'
_cod_original_formula_weight 2902.67
_cod_original_formula_moiety '2(C48 H68 Cl9 N11 Nd O6 P3)'
_cod_original_formula_units_Z 2
_cod_original_cell_volume 6115.1(5)
_cod_database_code 7035947
_olex2_refinement_description
;
1. Fixed Uiso
 At 1.2 times of:
  All C(H) groups, All C(H,H) groups
2.a Secondary CH2 refined with riding coordinates:
 C15A(H15A,H15B), C16A(H16A,H16B), C17A(H17A,H17B), C18A(H18A,H18B), C19A(H19A,
 H19B), C20A(H20A,H20B), C21A(H21A,H21B), C22A(H22A,H22B), C23A(H23A,H23B),
 C24A(H24A,H24B), C27A(H27A,H27B), C28A(H28A,H28B), C29A(H29A,H29B), C30A(H30A,
 H30B), C31A(H31A,H31B), C32A(H32A,H32B), C33A(H33A,H33B), C34A(H34A,H34B),
 C35A(H35A,H35B), C36A(H36A,H36B), C39A(H39A,H39B), C40A(H40A,H40B), C41A(H41A,
 H41B), C42A(H42A,H42B), C43A(H43A,H43B), C44A(H44A,H44B), C45A(H45A,H45B),
 C46A(H46A,H46B), C47A(H47A,H47B), C48A(H48A,H48B), C15B(H15C,H15D), C16B(H16C,
 H16D), C17B(H17C,H17D), C18B(H18C,H18D), C19B(H19C,H19D), C20B(H20C,H20D),
 C21B(H21C,H21D), C22B(H22C,H22D), C23B(H23C,H23D), C24B(H24C,H24D), C27B(H27C,
 H27D), C28B(H28C,H28D), C29B(H29C,H29D), C30B(H30C,H30D), C31B(H31C,H31D),
 C32B(H32C,H32D), C33B(H33C,H33D), C34B(H34C,H34D), C35B(H35C,H35D), C36B(H36C,
 H36D), C39B(H39C,H39D), C40B(H40C,H40D), C41B(H41C,H41D), C42B(H42C,H42D),
 C43B(H43C,H43D), C44B(H44C,H44D), C45B(H45C,H45D), C46B(H46C,H46D), C47B(H47C,
 H47D), C48B(H48C,H48D)
2.b Aromatic/amide H refined with riding coordinates:
 C1A(H1A), C2A(H2A), C3A(H3A), C6A(H6A), C7A(H7A), C10A(H10A), C11A(H11A),
 C12A(H12A), C1B(H1B), C2B(H2B), C3B(H3B), C6B(H6B), C7B(H7B), C10B(H10B),
 C11B(H11B), C12B(H12B)
;
_olex2_computing_structure_refinement_long 'ShelXL (Sheldrick, 2008)'
_olex2_computing_structure_solution_long 'ShelXS (Sheldrick, 2008)'

loop_
_space_group_symop_id
_space_group_symop_operation_xyz
1 'x, y, z'
2 '-x, -y, -z'

loop_
_atom_site_label
_atom_site_type_symbol
_atom_site_fract_x
_atom_site_fract_y
_atom_site_fract_z
_atom_site_U_iso_or_equiv
_atom_site_adp_type
_atom_site_occupancy
_atom_site_calc_flag
_atom_site_refinement_flags_posn
Nd1A Nd 0.057889(14) 0.839179(12) 0.755964(10) 0.01555(6) Uani 1 d .
Cl1A Cl -0.10065(13) 0.72355(10) 0.50200(8) 0.0919(7) Uani 1 d .
Cl2A Cl -0.16992(10) 0.63105(11) 0.57725(7) 0.0739(6) Uani 1 d .
Cl3A Cl -0.04274(10) 0.58816(9) 0.52016(9) 0.0727(5) Uani 1 d .
Cl4A Cl 0.06079(8) 1.10487(6) 0.80020(6) 0.0379(3) Uani 1 d .
Cl5A Cl 0.05940(8) 1.08523(6) 0.92291(6) 0.0351(3) Uani 1 d .
Cl6A Cl -0.10046(7) 1.10520(6) 0.83707(6) 0.0291(3) Uani 1 d .
Cl7A Cl 0.17913(7) 0.57196(6) 0.85178(5) 0.0237(2) Uani 1 d .
Cl8A Cl 0.01428(7) 0.57211(6) 0.76067(5) 0.0240(2) Uani 1 d .
Cl9A Cl 0.02890(7) 0.61200(6) 0.89039(5) 0.0251(2) Uani 1 d .
P1A P 0.17965(7) 0.77111(6) 0.65118(5) 0.0189(2) Uani 1 d .
P2A P -0.15328(7) 0.85299(6) 0.78937(5) 0.0185(2) Uani 1 d .
P3A P 0.24509(7) 0.82724(6) 0.88489(5) 0.0174(2) Uani 1 d .
O1A O -0.01676(19) 0.74034(15) 0.65845(13) 0.0222(6) Uani 1 d .
O2A O 0.16938(18) 0.80901(15) 0.71043(13) 0.0210(6) Uani 1 d .
O3A O 0.03623(18) 0.94767(15) 0.82040(13) 0.0194(6) Uani 1 d .
O4A O -0.09873(17) 0.81135(14) 0.75728(13) 0.0172(6) Uani 1 d .
O5A O 0.06002(18) 0.73191(15) 0.80385(14) 0.0236(7) Uani 1 d .
O6A O 0.19444(17) 0.86840(15) 0.83956(13) 0.0183(6) Uani 1 d .
N1A N 0.1478(2) 0.96555(18) 0.73377(16) 0.0172(7) Uani 1 d .
N2A N -0.0269(2) 0.90173(19) 0.66662(16) 0.0212(8) Uani 1 d .
N3A N 0.0849(2) 0.72329(19) 0.60119(16) 0.0237(8) Uani 1 d .
N4A N 0.2259(2) 0.82897(19) 0.61286(16) 0.0212(8) Uani 1 d .
N5A N 0.2543(2) 0.71836(19) 0.66841(16) 0.0216(8) Uani 1 d .
N6A N -0.1164(2) 0.94481(18) 0.81065(16) 0.0193(8) Uani 1 d .
N7A N -0.2591(2) 0.84574(19) 0.74745(18) 0.0248(9) Uani 1 d .
N8A N -0.1633(3) 0.81433(19) 0.84820(18) 0.0275(9) Uani 1 d .
N9A N 0.2012(2) 0.73572(18) 0.87324(16) 0.0176(7) Uani 1 d .
N10A N 0.3503(2) 0.84105(19) 0.88207(16) 0.0215(8) Uani 1 d .
N11A N 0.2561(2) 0.85823(18) 0.95728(16) 0.0214(8) Uani 1 d .
C1A C 0.2323(3) 0.9982(2) 0.7681(2) 0.0215(9) Uani 1 d .
H1A H 0.2571 0.9799 0.8032 0.026 Uiso 1 calc R
C2A C 0.2860(3) 1.0595(2) 0.7538(2) 0.0225(9) Uani 1 d .
H2A H 0.3453 1.0805 0.7785 0.027 Uiso 1 calc R
C3A C 0.2493(3) 1.0875(2) 0.7026(2) 0.0247(10) Uani 1 d .
H3A H 0.2838 1.1277 0.6922 0.030 Uiso 1 calc R
C4A C 0.1602(3) 1.0557(2) 0.6664(2) 0.0223(9) Uani 1 d .
C5A C 0.1107(3) 0.9947(2) 0.68395(19) 0.0192(9) Uani 1 d .
C6A C 0.1160(3) 1.0820(2) 0.6122(2) 0.0280(10) Uani 1 d .
H6A H 0.1483 1.1218 0.6000 0.034 Uiso 1 calc R
C7A C 0.0297(3) 1.0506(2) 0.5791(2) 0.0301(11) Uani 1 d .
H7A H 0.0034 1.0694 0.5447 0.036 Uiso 1 calc R
C8A C -0.0234(3) 0.9884(2) 0.5953(2) 0.0235(10) Uani 1 d .
C9A C 0.0181(3) 0.9607(2) 0.6479(2) 0.0204(9) Uani 1 d .
C10A C -0.1139(3) 0.9523(2) 0.5621(2) 0.0289(11) Uani 1 d .
H10A H -0.1433 0.9683 0.5269 0.035 Uiso 1 calc R
C11A C -0.1582(3) 0.8942(3) 0.5814(2) 0.0292(11) Uani 1 d .
H11A H -0.2185 0.8709 0.5601 0.035 Uiso 1 calc R
C12A C -0.1130(3) 0.8699(2) 0.63307(19) 0.0207(9) Uani 1 d .
H12A H -0.1441 0.8293 0.6451 0.025 Uiso 1 calc R
C13A C 0.0073(3) 0.7152(2) 0.6129(2) 0.0224(9) Uani 1 d .
C14A C -0.0727(3) 0.6656(3) 0.5563(2) 0.0279(10) Uani 1 d .
C15A C 0.1659(3) 0.8616(3) 0.5667(2) 0.0302(11) Uani 1 d .
H15A H 0.1467 0.9027 0.5875 0.036 Uiso 1 calc R
H15B H 0.1119 0.8233 0.5431 0.036 Uiso 1 calc R
C16A C 0.2169(3) 0.8905(3) 0.5241(2) 0.0354(12) Uani 1 d .
H16A H 0.1786 0.9138 0.4951 0.042 Uiso 1 calc R
H16B H 0.2312 0.8484 0.5008 0.042 Uiso 1 calc R
C17A C 0.3051(4) 0.9482(3) 0.5599(3) 0.0450(14) Uani 1 d .
H17A H 0.3382 0.9640 0.5318 0.054 Uiso 1 calc R
H17B H 0.2911 0.9925 0.5805 0.054 Uiso 1 calc R
C18A C 0.3629(3) 0.9126(3) 0.6071(2) 0.0394(13) Uani 1 d .
H18A H 0.3809 0.8709 0.5862 0.047 Uiso 1 calc R
H18B H 0.4176 0.9496 0.6314 0.047 Uiso 1 calc R
C19A C 0.3098(3) 0.8841(2) 0.6491(2) 0.0303(11) Uani 1 d .
H19A H 0.3469 0.8606 0.6786 0.036 Uiso 1 calc R
H19B H 0.2948 0.9262 0.6717 0.036 Uiso 1 calc R
C20A C 0.2927(3) 0.6833(2) 0.6226(2) 0.0286(11) Uani 1 d .
H20A H 0.3554 0.6824 0.6425 0.034 Uiso 1 calc R
H20B H 0.2923 0.7136 0.5910 0.034 Uiso 1 calc R
C21A C 0.2398(3) 0.6036(2) 0.5926(2) 0.0323(11) Uani 1 d .
H21A H 0.2693 0.5815 0.5646 0.039 Uiso 1 calc R
H21B H 0.1788 0.6047 0.5689 0.039 Uiso 1 calc R
C22A C 0.2344(4) 0.5557(3) 0.6409(2) 0.0351(12) Uani 1 d .
H22A H 0.2948 0.5497 0.6613 0.042 Uiso 1 calc R
H22B H 0.1963 0.5060 0.6212 0.042 Uiso 1 calc R
C23A C 0.1949(3) 0.5928(3) 0.6882(2) 0.0342(12) Uani 1 d .
H23A H 0.1322 0.5939 0.6685 0.041 Uiso 1 calc R
H23B H 0.1958 0.5634 0.7204 0.041 Uiso 1 calc R
C24A C 0.2500(3) 0.6725(2) 0.7161(2) 0.0274(10) Uani 1 d .
H24A H 0.2227 0.6962 0.7449 0.033 Uiso 1 calc R
H24B H 0.3113 0.6708 0.7388 0.033 Uiso 1 calc R
C25A C -0.0310(3) 0.9759(2) 0.82202(18) 0.0169(9) Uani 1 d .
C26A C -0.0058(3) 1.0633(2) 0.84436(19) 0.0177(9) Uani 1 d .
C27A C -0.2892(3) 0.9030(2) 0.7136(2) 0.0286(11) Uani 1 d .
H27A H -0.2824 0.8932 0.6726 0.034 Uiso 1 calc R
H27B H -0.2519 0.9526 0.7347 0.034 Uiso 1 calc R
C28A C -0.3884(3) 0.9014(2) 0.7091(2) 0.0317(11) Uani 1 d .
H28A H -0.3939 0.9160 0.7500 0.038 Uiso 1 calc R
H28B H -0.4091 0.9377 0.6847 0.038 Uiso 1 calc R
C29A C -0.4482(3) 0.8233(2) 0.6796(2) 0.0337(12) Uani 1 d .
H29A H -0.5103 0.8228 0.6798 0.040 Uiso 1 calc R
H29B H -0.4482 0.8108 0.6371 0.040 Uiso 1 calc R
C30A C -0.4130(3) 0.7650(2) 0.7147(2) 0.0305(11) Uani 1 d .
H30A H -0.4205 0.7738 0.7556 0.037 Uiso 1 calc R
H30B H -0.4484 0.7149 0.6935 0.037 Uiso 1 calc R
C31A C -0.3141(3) 0.7691(2) 0.7201(2) 0.0329(12) Uani 1 d .
H31A H -0.2921 0.7342 0.7454 0.039 Uiso 1 calc R
H31B H -0.3077 0.7540 0.6795 0.039 Uiso 1 calc R
C32A C -0.2026(4) 0.8520(3) 0.8930(3) 0.0426(14) Uani 1 d .
H32A H -0.2379 0.8857 0.8740 0.051 Uiso 1 calc R
H32B H -0.1541 0.8818 0.9285 0.051 Uiso 1 calc R
C33A C -0.2635(3) 0.7928(3) 0.9135(2) 0.0334(12) Uani 1 d .
H33A H -0.2864 0.8175 0.9446 0.040 Uiso 1 calc R
H33B H -0.3153 0.7664 0.8787 0.040 Uiso 1 calc R
C34A C -0.2115(3) 0.7365(2) 0.9398(2) 0.0280(11) Uani 1 d .
H34A H -0.2518 0.6980 0.9511 0.034 Uiso 1 calc R
H34B H -0.1624 0.7620 0.9765 0.034 Uiso 1 calc R
C35A C -0.1729(3) 0.7000(2) 0.8914(2) 0.0295(11) Uani 1 d .
H35A H -0.1382 0.6648 0.9083 0.035 Uiso 1 calc R
H35B H -0.2224 0.6720 0.8558 0.035 Uiso 1 calc R
C36A C -0.1115(3) 0.7603(2) 0.8719(2) 0.0266(10) Uani 1 d .
H36A H -0.0597 0.7862 0.9070 0.032 Uiso 1 calc R
H36B H -0.0888 0.7368 0.8403 0.032 Uiso 1 calc R
C37A C 0.1213(3) 0.7051(2) 0.83673(19) 0.0164(8) Uani 1 d .
C38A C 0.0887(3) 0.6183(2) 0.83357(19) 0.0191(9) Uani 1 d .
C39A C 0.3712(3) 0.8445(2) 0.8239(2) 0.0239(10) Uani 1 d .
H39A H 0.3218 0.8582 0.7950 0.029 Uiso 1 calc R
H39B H 0.3773 0.7952 0.8061 0.029 Uiso 1 calc R
C40A C 0.4587(3) 0.9020(3) 0.8346(2) 0.0366(12) Uani 1 d .
H40A H 0.4733 0.9022 0.7961 0.044 Uiso 1 calc R
H40B H 0.4505 0.9519 0.8489 0.044 Uiso 1 calc R
C41A C 0.5364(3) 0.8847(3) 0.8817(2) 0.0384(13) Uani 1 d .
H41A H 0.5901 0.9251 0.8906 0.046 Uiso 1 calc R
H41B H 0.5503 0.8382 0.8651 0.046 Uiso 1 calc R
C42A C 0.5122(3) 0.8767(3) 0.9412(2) 0.0348(12) Uani 1 d .
H42A H 0.5602 0.8603 0.9690 0.042 Uiso 1 calc R
H42B H 0.5074 0.9253 0.9611 0.042 Uiso 1 calc R
C43A C 0.4223(3) 0.8196(3) 0.9278(2) 0.0286(11) Uani 1 d .
H43A H 0.4290 0.7696 0.9121 0.034 Uiso 1 calc R
H43B H 0.4056 0.8179 0.9655 0.034 Uiso 1 calc R
C44A C 0.2965(3) 0.9391(2) 0.9831(2) 0.0250(10) Uani 1 d .
H44A H 0.3361 0.9586 0.9599 0.030 Uiso 1 calc R
H44B H 0.3332 0.9449 1.0255 0.030 Uiso 1 calc R
C45A C 0.2236(3) 0.9848(2) 0.9809(2) 0.0287(10) Uani 1 d .
H45A H 0.1908 0.9834 0.9383 0.034 Uiso 1 calc R
H45B H 0.2522 1.0370 1.0002 0.034 Uiso 1 calc R
C46A C 0.1570(3) 0.9529(2) 1.0142(2) 0.0316(11) Uani 1 d .
H46A H 0.1881 0.9601 1.0579 0.038 Uiso 1 calc R
H46B H 0.1080 0.9796 1.0093 0.038 Uiso 1 calc R
C47A C 0.1180(3) 0.8691(3) 0.9878(2) 0.0327(11) Uani 1 d .
H47A H 0.0799 0.8627 0.9457 0.039 Uiso 1 calc R
H47B H 0.0800 0.8484 1.0116 0.039 Uiso 1 calc R
C48A C 0.1926(3) 0.8256(2) 0.9889(2) 0.0266(10) Uani 1 d .
H48A H 0.2258 0.8264 1.0313 0.032 Uiso 1 calc R
H48B H 0.1653 0.7733 0.9690 0.032 Uiso 1 calc R
Nd2 Nd -0.440807(14) 0.350330(12) 0.748887(10) 0.01546(6) Uani 1 d .
Cl1B Cl -0.61332(9) 0.26535(7) 0.49168(6) 0.0435(3) Uani 1 d .
Cl2B Cl -0.69628(9) 0.18659(10) 0.56957(6) 0.0641(5) Uani 1 d .
Cl3B Cl -0.58853(9) 0.11746(7) 0.50560(7) 0.0487(4) Uani 1 d .
Cl4B Cl -0.47106(12) 0.60944(7) 0.78439(8) 0.0639(5) Uani 1 d .
Cl5B Cl -0.43321(9) 0.59798(7) 0.91260(7) 0.0560(4) Uani 1 d .
Cl6B Cl -0.61072(7) 0.60283(6) 0.84353(6) 0.0303(3) Uani 1 d .
Cl7B Cl -0.31621(7) 0.07967(6) 0.83365(5) 0.0272(2) Uani 1 d .
Cl8B Cl -0.48823(7) 0.07843(6) 0.74933(5) 0.0246(2) Uani 1 d .
Cl9B Cl -0.46211(7) 0.11418(6) 0.88062(5) 0.0258(2) Uani 1 d .
P1B P -0.33681(8) 0.27783(6) 0.63482(5) 0.0219(2) Uani 1 d .
P2B P -0.64856(7) 0.35404(6) 0.78854(5) 0.0171(2) Uani 1 d .
P3B P -0.25823(7) 0.33405(6) 0.87907(5) 0.0166(2) Uani 1 d .
O1B O -0.52488(18) 0.25825(15) 0.65133(13) 0.0222(7) Uani 1 d .
O2B O -0.33511(18) 0.32152(15) 0.69541(13) 0.0229(7) Uani 1 d .
O3B O -0.46385(17) 0.45595(15) 0.81685(13) 0.0206(6) Uani 1 d .
O4B O -0.59366(17) 0.31656(14) 0.75376(13) 0.0180(6) Uani 1 d .
O5B O -0.43711(18) 0.23716(15) 0.78957(15) 0.0262(7) Uani 1 d .
O6B O -0.30466(17) 0.37539(15) 0.83187(13) 0.0200(6) Uani 1 d .
N1B N -0.3491(2) 0.48044(18) 0.73336(16) 0.0187(8) Uani 1 d .
N2B N -0.5252(2) 0.42075(18) 0.66405(16) 0.0186(7) Uani 1 d .
N3B N -0.4370(2) 0.2464(2) 0.58407(17) 0.0285(9) Uani 1 d .
N4B N -0.2707(2) 0.33128(19) 0.60567(17) 0.0226(8) Uani 1 d .
N5B N -0.2954(2) 0.2016(2) 0.63879(18) 0.0274(9) Uani 1 d .
N6B N -0.6173(2) 0.44573(17) 0.80962(16) 0.0191(8) Uani 1 d .
N7B N -0.7560(2) 0.34290(18) 0.74938(17) 0.0218(8) Uani 1 d .
N8B N -0.6504(2) 0.31565(19) 0.84850(17) 0.0238(8) Uani 1 d .
N9B N -0.3018(2) 0.24303(18) 0.86579(16) 0.0177(7) Uani 1 d .
N10B N -0.1501(2) 0.34865(18) 0.88160(16) 0.0197(8) Uani 1 d .
N11B N -0.2543(2) 0.36508(18) 0.95042(16) 0.0205(8) Uani 1 d .
C1B C -0.2662(3) 0.5111(2) 0.76848(19) 0.0181(9) Uani 1 d .
H1B H -0.2430 0.4910 0.8028 0.022 Uiso 1 calc R
C2B C -0.2105(3) 0.5730(2) 0.7568(2) 0.0226(9) Uani 1 d .
H2B H -0.1524 0.5942 0.7835 0.027 Uiso 1 calc R
C3B C -0.2429(3) 0.6014(2) 0.7056(2) 0.0220(9) Uani 1 d .
H3B H -0.2061 0.6410 0.6962 0.026 Uiso 1 calc R
C4B C -0.3313(3) 0.5709(2) 0.6674(2) 0.0206(9) Uani 1 d .
C5B C -0.3833(2) 0.5100(2) 0.68345(18) 0.0153(8) Uani 1 d .
C6B C -0.3724(3) 0.5983(2) 0.6135(2) 0.0257(10) Uani 1 d .
H6B H -0.3378 0.6376 0.6022 0.031 Uiso 1 calc R
C7B C -0.4584(3) 0.5693(2) 0.5790(2) 0.0250(10) Uani 1 d .
H7B H -0.4823 0.5886 0.5443 0.030 Uiso 1 calc R
C8B C -0.5151(3) 0.5084(2) 0.5950(2) 0.0211(9) Uani 1 d .
C9B C -0.4761(3) 0.4787(2) 0.64664(18) 0.0164(8) Uani 1 d .
C10B C -0.6061(3) 0.4778(2) 0.5622(2) 0.0239(10) Uani 1 d .
H10B H -0.6334 0.4958 0.5275 0.029 Uiso 1 calc R
C11B C -0.6555(3) 0.4208(2) 0.5812(2) 0.0260(10) Uani 1 d .
H11B H -0.7168 0.4009 0.5606 0.031 Uiso 1 calc R
C12B C -0.6118(3) 0.3935(2) 0.6319(2) 0.0243(10) Uani 1 d .
H12B H -0.6450 0.3540 0.6439 0.029 Uiso 1 calc R
C13B C -0.5106(3) 0.2402(2) 0.6008(2) 0.0218(9) Uani 1 d .
C14B C -0.5977(3) 0.2039(2) 0.5448(2) 0.0268(10) Uani 1 d .
C15B C -0.2596(3) 0.3051(2) 0.5451(2) 0.0272(10) Uani 1 d .
H15C H -0.2915 0.3311 0.5151 0.033 Uiso 1 calc R
H15D H -0.2859 0.2514 0.5317 0.033 Uiso 1 calc R
C16B C -0.1592(3) 0.3206(3) 0.5488(2) 0.0287(11) Uani 1 d .
H16C H -0.1528 0.3072 0.5080 0.034 Uiso 1 calc R
H16D H -0.1288 0.2897 0.5749 0.034 Uiso 1 calc R
C17B C -0.1147(3) 0.4040(3) 0.5752(2) 0.0331(11) Uani 1 d .
H17C H -0.0494 0.4115 0.5823 0.040 Uiso 1 calc R
H17D H -0.1374 0.4339 0.5453 0.040 Uiso 1 calc R
C18B C -0.1330(3) 0.4316(3) 0.6347(2) 0.0310(11) Uani 1 d .
H18C H -0.1105 0.4860 0.6467 0.037 Uiso 1 calc R
H18D H -0.1007 0.4087 0.6669 0.037 Uiso 1 calc R
C19B C -0.2351(3) 0.4120(2) 0.6281(2) 0.0261(10) Uani 1 d .
H19C H -0.2449 0.4266 0.6676 0.031 Uiso 1 calc R
H19D H -0.2668 0.4395 0.5994 0.031 Uiso 1 calc R
C20B C -0.3539(3) 0.1272(2) 0.6348(2) 0.0356(12) Uani 1 d .
H20C H -0.4122 0.1213 0.6042 0.043 Uiso 1 calc R
H20D H -0.3647 0.1241 0.6742 0.043 Uiso 1 calc R
C21B C -0.3085(4) 0.0646(3) 0.6173(2) 0.0405(13) Uani 1 d .
H21C H -0.3465 0.0161 0.6163 0.049 Uiso 1 calc R
H21D H -0.3022 0.0653 0.5764 0.049 Uiso 1 calc R
C22B C -0.2164(4) 0.0738(3) 0.6626(3) 0.0478(15) Uani 1 d .
H22C H -0.1870 0.0351 0.6490 0.057 Uiso 1 calc R
H22D H -0.2233 0.0674 0.7025 0.057 Uiso 1 calc R
C23B C -0.1572(3) 0.1515(3) 0.6684(3) 0.0427(14) Uani 1 d .
H23C H -0.1002 0.1585 0.7005 0.051 Uiso 1 calc R
H23D H -0.1436 0.1556 0.6299 0.051 Uiso 1 calc R
C24B C -0.2065(3) 0.2118(2) 0.6838(2) 0.0322(11) Uani 1 d .
H24C H -0.2145 0.2105 0.7242 0.039 Uiso 1 calc R
H24D H -0.1697 0.2610 0.6854 0.039 Uiso 1 calc R
C25B C -0.5329(3) 0.4807(2) 0.81951(18) 0.0174(8) Uani 1 d .
C26B C -0.5149(3) 0.5682(2) 0.8394(2) 0.0220(9) Uani 1 d .
C27B C -0.7907(3) 0.3956(2) 0.7113(2) 0.0255(10) Uani 1 d .
H27C H -0.7842 0.3825 0.6704 0.031 Uiso 1 calc R
H27D H -0.7553 0.4466 0.7295 0.031 Uiso 1 calc R
C28B C -0.8894(3) 0.3922(2) 0.7064(2) 0.0300(11) Uani 1 d .
H28C H -0.9119 0.4261 0.6802 0.036 Uiso 1 calc R
H28D H -0.8952 0.4088 0.7469 0.036 Uiso 1 calc R
C29B C -0.9462(3) 0.3124(2) 0.6798(2) 0.0323(12) Uani 1 d .
H29C H -1.0084 0.3106 0.6804 0.039 Uiso 1 calc R
H29D H -0.9470 0.2982 0.6373 0.039 Uiso 1 calc R
C30B C -0.9073(3) 0.2571(2) 0.7170(2) 0.0312(11) Uani 1 d .
H30C H -0.9155 0.2665 0.7576 0.037 Uiso 1 calc R
H30D H -0.9402 0.2060 0.6968 0.037 Uiso 1 calc R
C31B C -0.8076(3) 0.2644(2) 0.7232(2) 0.0262(10) Uani 1 d .
H31C H -0.7836 0.2313 0.7497 0.031 Uiso 1 calc R
H31D H -0.8001 0.2489 0.6830 0.031 Uiso 1 calc R
C32B C -0.6876(3) 0.3497(3) 0.8955(2) 0.0337(12) Uani 1 d .
H32C H -0.7184 0.3879 0.8803 0.040 Uiso 1 calc R
H32D H -0.6382 0.3742 0.9324 0.040 Uiso 1 calc R
C33B C -0.7539(3) 0.2902(3) 0.9111(2) 0.0317(11) Uani 1 d .
H33C H -0.8058 0.2686 0.8750 0.038 Uiso 1 calc R
H33D H -0.7757 0.3132 0.9433 0.038 Uiso 1 calc R
C34B C -0.7075(3) 0.2282(2) 0.9325(2) 0.0293(11) Uani 1 d .
H34C H -0.7508 0.1894 0.9411 0.035 Uiso 1 calc R
H34D H -0.6580 0.2491 0.9701 0.035 Uiso 1 calc R
C35B C -0.6706(3) 0.1939(2) 0.8823(2) 0.0240(10) Uani 1 d .
H35C H -0.6383 0.1562 0.8967 0.029 Uiso 1 calc R
H35D H -0.7209 0.1691 0.8460 0.029 Uiso 1 calc R
C36B C -0.6065(3) 0.2547(2) 0.8652(2) 0.0218(9) Uani 1 d .
H36C H -0.5522 0.2748 0.8999 0.026 Uiso 1 calc R
H36D H -0.5882 0.2324 0.8309 0.026 Uiso 1 calc R
C37B C -0.3787(3) 0.2115(2) 0.82488(19) 0.0166(8) Uani 1 d .
C38B C -0.4086(3) 0.1237(2) 0.82103(19) 0.0189(9) Uani 1 d .
C39B C -0.1266(3) 0.3453(3) 0.8238(2) 0.0278(10) Uani 1 d .
H39C H -0.1717 0.3619 0.7938 0.033 Uiso 1 calc R
H39D H -0.1264 0.2937 0.8075 0.033 Uiso 1 calc R
C40B C -0.0339(3) 0.3953(3) 0.8349(2) 0.0378(13) Uani 1 d .
H40C H -0.0361 0.4475 0.8474 0.045 Uiso 1 calc R
H40D H -0.0176 0.3910 0.7968 0.045 Uiso 1 calc R
C41B C 0.0386(3) 0.3744(3) 0.8843(3) 0.0435(14) Uani 1 d .
H41C H 0.0477 0.3250 0.8695 0.052 Uiso 1 calc R
H41D H 0.0959 0.4108 0.8934 0.052 Uiso 1 calc R
C42B C 0.0096(3) 0.3731(3) 0.9425(2) 0.0389(13) Uani 1 d .
H42C H 0.0093 0.4241 0.9605 0.047 Uiso 1 calc R
H42D H 0.0532 0.3547 0.9722 0.047 Uiso 1 calc R
C43B C -0.0848(3) 0.3227(2) 0.9287(2) 0.0278(11) Uani 1 d .
H43C H -0.0837 0.2708 0.9140 0.033 Uiso 1 calc R
H43D H -0.1032 0.3248 0.9660 0.033 Uiso 1 calc R
C44B C -0.2102(3) 0.4446(2) 0.9780(2) 0.0245(10) Uani 1 d .
H44C H -0.1681 0.4630 0.9562 0.029 Uiso 1 calc R
H44D H -0.1756 0.4481 1.0206 0.029 Uiso 1 calc R
C45B C -0.2791(3) 0.4941(2) 0.9758(2) 0.0296(11) Uani 1 d .
H45C H -0.3086 0.4959 0.9333 0.035 Uiso 1 calc R
H45D H -0.2480 0.5452 0.9973 0.035 Uiso 1 calc R
C46B C -0.3505(3) 0.4630(3) 1.0057(2) 0.0311(11) Uani 1 d .
H46C H -0.3220 0.4671 1.0495 0.037 Uiso 1 calc R
H46D H -0.3968 0.4924 1.0009 0.037 Uiso 1 calc R
C47B C -0.3942(3) 0.3808(3) 0.9763(2) 0.0316(11) Uani 1 d .
H47C H -0.4362 0.3608 0.9977 0.038 Uiso 1 calc R
H47D H -0.4286 0.3775 0.9337 0.038 Uiso 1 calc R
C48B C -0.3233(3) 0.3337(2) 0.9785(2) 0.0264(10) Uani 1 d .
H48C H -0.2939 0.3319 1.0210 0.032 Uiso 1 calc R
H48D H -0.3529 0.2824 0.9568 0.032 Uiso 1 calc R

loop_
_atom_site_aniso_label
_atom_site_aniso_U_11
_atom_site_aniso_U_22
_atom_site_aniso_U_33
_atom_site_aniso_U_23
_atom_site_aniso_U_13
_atom_site_aniso_U_12
Nd1A 0.01435(11) 0.01755(11) 0.01501(12) 0.00309(9) 0.00441(9) 0.00424(8)
Cl1A 0.1014(14) 0.0688(12) 0.0550(12) 0.0269(10) -0.0435(10) -0.0203(10)
Cl2A 0.0318(8) 0.1271(15) 0.0378(9) -0.0238(9) 0.0153(7) -0.0231(8)
Cl3A 0.0410(9) 0.0542(9) 0.0987(14) -0.0434(9) 0.0214(9) -0.0075(7)
Cl4A 0.0457(7) 0.0227(6) 0.0566(9) 0.0101(6) 0.0350(7) 0.0042(5)
Cl5A 0.0363(7) 0.0320(6) 0.0273(7) -0.0061(5) -0.0037(5) 0.0117(5)
Cl6A 0.0220(6) 0.0219(5) 0.0416(7) 0.0021(5) 0.0059(5) 0.0089(4)
Cl7A 0.0209(5) 0.0228(5) 0.0268(6) 0.0041(5) 0.0029(4) 0.0099(4)
Cl8A 0.0195(5) 0.0256(5) 0.0210(6) -0.0014(5) -0.0003(4) 0.0037(4)
Cl9A 0.0277(6) 0.0262(6) 0.0262(6) 0.0088(5) 0.0135(5) 0.0069(4)
P1A 0.0199(6) 0.0207(6) 0.0185(6) 0.0039(5) 0.0085(5) 0.0066(4)
P2A 0.0169(5) 0.0159(5) 0.0245(6) 0.0043(5) 0.0094(5) 0.0031(4)
P3A 0.0153(5) 0.0193(5) 0.0159(6) 0.0033(5) 0.0023(4) 0.0027(4)
O1A 0.0230(16) 0.0246(16) 0.0184(16) 0.0003(13) 0.0086(13) 0.0032(12)
O2A 0.0203(15) 0.0250(16) 0.0196(16) 0.0037(13) 0.0080(13) 0.0074(12)
O3A 0.0155(15) 0.0192(15) 0.0235(17) -0.0004(13) 0.0078(13) 0.0040(11)
O4A 0.0152(14) 0.0166(14) 0.0207(16) 0.0044(13) 0.0063(12) 0.0035(11)
O5A 0.0199(16) 0.0208(16) 0.0285(18) 0.0085(14) 0.0032(13) 0.0034(12)
O6A 0.0162(14) 0.0207(15) 0.0167(16) 0.0038(13) 0.0032(12) 0.0034(11)
N1A 0.0150(17) 0.0185(18) 0.0180(19) 0.0037(15) 0.0036(14) 0.0052(13)
N2A 0.0179(18) 0.0229(19) 0.023(2) 0.0065(16) 0.0068(15) 0.0035(14)
N3A 0.022(2) 0.030(2) 0.021(2) 0.0033(17) 0.0091(16) 0.0079(15)
N4A 0.0198(19) 0.0235(19) 0.022(2) 0.0105(17) 0.0056(16) 0.0067(14)
N5A 0.027(2) 0.0244(19) 0.021(2) 0.0078(17) 0.0132(16) 0.0127(15)
N6A 0.0163(18) 0.0193(18) 0.023(2) 0.0039(16) 0.0077(15) 0.0033(14)
N7A 0.0153(18) 0.0179(18) 0.040(3) 0.0073(18) 0.0058(17) 0.0035(14)
N8A 0.039(2) 0.022(2) 0.033(2) 0.0097(18) 0.024(2) 0.0123(17)
N9A 0.0175(18) 0.0169(17) 0.0177(19) 0.0040(15) 0.0030(15) 0.0046(13)
N10A 0.0155(18) 0.029(2) 0.020(2) 0.0069(17) 0.0032(15) 0.0053(14)
N11A 0.0233(19) 0.0181(18) 0.019(2) 0.0023(16) 0.0024(15) 0.0021(14)
C1A 0.018(2) 0.020(2) 0.028(3) 0.006(2) 0.0087(19) 0.0057(17)
C2A 0.020(2) 0.022(2) 0.026(3) -0.0044(19) 0.0119(19) 0.0044(17)
C3A 0.030(3) 0.018(2) 0.031(3) 0.004(2) 0.018(2) 0.0039(18)
C4A 0.022(2) 0.019(2) 0.027(3) -0.0003(19) 0.0121(19) 0.0018(17)
C5A 0.023(2) 0.016(2) 0.021(2) 0.0012(18) 0.0101(18) 0.0071(16)
C6A 0.039(3) 0.019(2) 0.028(3) 0.006(2) 0.014(2) 0.0044(19)
C7A 0.039(3) 0.029(3) 0.023(3) 0.013(2) 0.005(2) 0.009(2)
C8A 0.031(3) 0.024(2) 0.021(2) 0.007(2) 0.012(2) 0.0115(19)
C9A 0.027(2) 0.017(2) 0.020(2) 0.0017(18) 0.0107(19) 0.0064(17)
C10A 0.033(3) 0.033(3) 0.020(3) 0.012(2) 0.000(2) 0.012(2)
C11A 0.018(2) 0.038(3) 0.026(3) 0.008(2) -0.0039(19) 0.0046(19)
C12A 0.017(2) 0.030(2) 0.017(2) 0.009(2) 0.0046(17) 0.0054(17)
C13A 0.023(2) 0.024(2) 0.018(2) 0.0074(19) 0.0016(18) 0.0024(17)
C14A 0.025(2) 0.035(3) 0.021(3) 0.002(2) 0.006(2) 0.0020(19)
C15A 0.030(3) 0.036(3) 0.031(3) 0.013(2) 0.010(2) 0.017(2)
C16A 0.052(3) 0.028(3) 0.032(3) 0.015(2) 0.014(3) 0.014(2)
C17A 0.067(4) 0.032(3) 0.042(4) 0.014(3) 0.027(3) 0.006(3)
C18A 0.044(3) 0.037(3) 0.031(3) 0.006(2) 0.012(2) -0.008(2)
C19A 0.033(3) 0.028(3) 0.027(3) 0.003(2) 0.010(2) -0.002(2)
C20A 0.032(3) 0.031(3) 0.031(3) 0.009(2) 0.018(2) 0.014(2)
C21A 0.046(3) 0.029(3) 0.026(3) 0.004(2) 0.015(2) 0.015(2)
C22A 0.056(3) 0.025(3) 0.033(3) 0.010(2) 0.022(3) 0.016(2)
C23A 0.049(3) 0.030(3) 0.031(3) 0.014(2) 0.018(2) 0.012(2)
C24A 0.037(3) 0.030(3) 0.019(2) 0.006(2) 0.010(2) 0.015(2)
C25A 0.019(2) 0.019(2) 0.016(2) 0.0059(18) 0.0079(17) 0.0055(16)
C26A 0.015(2) 0.015(2) 0.023(2) 0.0026(18) 0.0064(17) 0.0024(15)
C27A 0.027(2) 0.023(2) 0.036(3) 0.011(2) 0.009(2) 0.0044(19)
C28A 0.022(2) 0.028(3) 0.045(3) 0.011(2) 0.005(2) 0.0094(19)
C29A 0.020(2) 0.032(3) 0.044(3) 0.003(2) 0.006(2) 0.0029(19)
C30A 0.021(2) 0.023(2) 0.041(3) 0.003(2) 0.004(2) -0.0010(18)
C31A 0.024(2) 0.012(2) 0.055(4) 0.000(2) 0.004(2) 0.0011(17)
C32A 0.071(4) 0.032(3) 0.046(4) 0.014(3) 0.042(3) 0.022(3)
C33A 0.042(3) 0.039(3) 0.033(3) 0.011(2) 0.025(2) 0.017(2)
C34A 0.027(2) 0.031(3) 0.027(3) 0.009(2) 0.012(2) 0.0017(19)
C35A 0.038(3) 0.027(2) 0.032(3) 0.014(2) 0.017(2) 0.013(2)
C36A 0.017(2) 0.037(3) 0.027(3) 0.012(2) 0.0053(19) 0.0067(19)
C37A 0.017(2) 0.018(2) 0.016(2) 0.0016(17) 0.0089(17) 0.0061(16)
C38A 0.020(2) 0.020(2) 0.016(2) 0.0039(18) 0.0034(17) 0.0048(16)
C39A 0.020(2) 0.031(2) 0.020(2) 0.001(2) 0.0078(19) 0.0056(18)
C40A 0.031(3) 0.043(3) 0.034(3) 0.009(3) 0.011(2) 0.004(2)
C41A 0.022(3) 0.051(3) 0.039(3) 0.003(3) 0.009(2) 0.003(2)
C42A 0.017(2) 0.047(3) 0.034(3) 0.002(3) 0.000(2) 0.008(2)
C43A 0.022(2) 0.035(3) 0.029(3) 0.010(2) 0.002(2) 0.0117(19)
C44A 0.023(2) 0.025(2) 0.018(2) -0.0021(19) -0.0008(18) -0.0023(18)
C45A 0.038(3) 0.021(2) 0.025(3) 0.000(2) 0.008(2) 0.007(2)
C46A 0.033(3) 0.034(3) 0.030(3) 0.006(2) 0.011(2) 0.012(2)
C47A 0.028(3) 0.043(3) 0.026(3) 0.005(2) 0.011(2) 0.003(2)
C48A 0.031(3) 0.027(2) 0.021(2) 0.002(2) 0.012(2) 0.0020(19)
Nd2 0.01278(11) 0.01770(11) 0.01598(12) 0.00350(9) 0.00424(9) 0.00349(8)
Cl1B 0.0467(8) 0.0368(7) 0.0362(8) 0.0141(6) -0.0055(6) 0.0029(6)
Cl2B 0.0237(7) 0.1197(14) 0.0265(7) -0.0053(8) 0.0048(6) -0.0225(7)
Cl3B 0.0467(8) 0.0270(7) 0.0526(9) -0.0071(6) -0.0083(7) 0.0039(6)
Cl4B 0.1124(14) 0.0264(7) 0.0910(13) 0.0241(8) 0.0849(12) 0.0201(8)
Cl5B 0.0420(8) 0.0372(7) 0.0605(10) -0.0202(7) -0.0234(7) 0.0176(6)
Cl6B 0.0247(6) 0.0224(6) 0.0442(8) 0.0027(5) 0.0098(5) 0.0100(4)
Cl7B 0.0204(5) 0.0219(5) 0.0360(7) 0.0010(5) 0.0022(5) 0.0090(4)
Cl8B 0.0190(5) 0.0246(5) 0.0242(6) -0.0001(5) 0.0017(4) 0.0003(4)
Cl9B 0.0298(6) 0.0246(6) 0.0261(6) 0.0093(5) 0.0123(5) 0.0048(4)
P1B 0.0209(6) 0.0224(6) 0.0226(6) 0.0003(5) 0.0104(5) 0.0024(4)
P2B 0.0141(5) 0.0157(5) 0.0230(6) 0.0046(5) 0.0073(5) 0.0036(4)
P3B 0.0148(5) 0.0180(5) 0.0157(6) 0.0035(5) 0.0026(4) 0.0027(4)
O1B 0.0176(15) 0.0258(16) 0.0201(17) 0.0028(14) 0.0041(13) 0.0006(12)
O2B 0.0198(16) 0.0260(16) 0.0221(17) -0.0007(14) 0.0094(13) 0.0018(12)
O3B 0.0133(14) 0.0204(15) 0.0269(18) -0.0005(13) 0.0061(13) 0.0045(11)
O4B 0.0137(14) 0.0185(15) 0.0224(16) 0.0055(13) 0.0062(12) 0.0028(11)
O5B 0.0178(16) 0.0225(16) 0.038(2) 0.0129(15) 0.0019(14) 0.0067(12)
O6B 0.0177(15) 0.0216(15) 0.0181(16) 0.0031(13) 0.0024(12) 0.0031(11)
N1B 0.0162(18) 0.0219(18) 0.021(2) 0.0081(16) 0.0086(15) 0.0057(14)
N2B 0.0167(18) 0.0212(18) 0.0191(19) 0.0047(16) 0.0058(15) 0.0056(14)
N3B 0.025(2) 0.036(2) 0.022(2) -0.0017(18) 0.0102(17) 0.0009(17)
N4B 0.0215(19) 0.0204(19) 0.025(2) -0.0011(17) 0.0110(16) 0.0015(14)
N5B 0.025(2) 0.026(2) 0.030(2) 0.0018(18) 0.0088(18) 0.0032(16)
N6B 0.0169(18) 0.0137(17) 0.027(2) 0.0031(16) 0.0081(16) 0.0033(13)
N7B 0.0170(18) 0.0152(18) 0.033(2) 0.0061(17) 0.0064(16) 0.0026(14)
N8B 0.033(2) 0.0204(19) 0.029(2) 0.0101(17) 0.0188(18) 0.0143(16)
N9B 0.0159(17) 0.0158(17) 0.020(2) 0.0023(15) 0.0024(15) 0.0044(13)
N10B 0.0133(17) 0.0232(19) 0.020(2) 0.0041(16) 0.0024(15) 0.0028(14)
N11B 0.0212(19) 0.0210(19) 0.0171(19) 0.0030(16) 0.0056(15) 0.0002(14)
C1B 0.017(2) 0.017(2) 0.021(2) 0.0015(18) 0.0057(18) 0.0065(16)
C2B 0.016(2) 0.022(2) 0.029(3) 0.000(2) 0.0083(19) 0.0012(16)
C3B 0.019(2) 0.022(2) 0.028(3) 0.002(2) 0.0143(19) 0.0034(17)
C4B 0.028(2) 0.017(2) 0.024(2) 0.0046(19) 0.015(2) 0.0092(17)
C5B 0.014(2) 0.018(2) 0.014(2) -0.0012(17) 0.0062(16) 0.0045(15)
C6B 0.030(3) 0.023(2) 0.029(3) 0.012(2) 0.012(2) 0.0056(19)
C7B 0.039(3) 0.020(2) 0.024(3) 0.010(2) 0.017(2) 0.0124(19)
C8B 0.020(2) 0.027(2) 0.020(2) 0.007(2) 0.0088(18) 0.0107(18)
C9B 0.016(2) 0.020(2) 0.015(2) 0.0034(18) 0.0052(17) 0.0073(16)
C10B 0.026(2) 0.031(2) 0.019(2) 0.008(2) 0.0053(19) 0.0165(19)
C11B 0.016(2) 0.034(3) 0.025(3) 0.002(2) 0.0007(19) 0.0060(18)
C12B 0.015(2) 0.030(2) 0.031(3) 0.013(2) 0.0075(19) 0.0069(18)
C13B 0.019(2) 0.021(2) 0.020(2) 0.0025(19) 0.0029(18) -0.0041(17)
C14B 0.021(2) 0.031(3) 0.022(3) -0.001(2) 0.0061(19) -0.0035(18)
C15B 0.031(3) 0.027(2) 0.021(3) 0.001(2) 0.008(2) 0.0023(19)
C16B 0.028(3) 0.038(3) 0.021(3) 0.008(2) 0.007(2) 0.008(2)
C17B 0.023(2) 0.038(3) 0.034(3) -0.002(2) 0.011(2) -0.003(2)
C18B 0.029(3) 0.029(3) 0.030(3) 0.003(2) 0.007(2) -0.001(2)
C19B 0.030(3) 0.022(2) 0.026(3) 0.000(2) 0.011(2) 0.0030(18)
C20B 0.041(3) 0.026(3) 0.036(3) 0.006(2) 0.011(2) -0.002(2)
C21B 0.065(4) 0.021(3) 0.030(3) 0.000(2) 0.016(3) -0.001(2)
C22B 0.066(4) 0.036(3) 0.055(4) 0.019(3) 0.027(3) 0.023(3)
C23B 0.032(3) 0.039(3) 0.067(4) 0.023(3) 0.018(3) 0.018(2)
C24B 0.031(3) 0.026(3) 0.039(3) 0.006(2) 0.012(2) 0.002(2)
C25B 0.021(2) 0.017(2) 0.013(2) 0.0009(17) 0.0043(17) 0.0046(16)
C26B 0.021(2) 0.023(2) 0.022(2) 0.0030(19) 0.0065(19) 0.0042(17)
C27B 0.014(2) 0.025(2) 0.040(3) 0.014(2) 0.007(2) 0.0064(17)
C28B 0.016(2) 0.031(3) 0.047(3) 0.013(2) 0.011(2) 0.0073(18)
C29B 0.019(2) 0.036(3) 0.041(3) 0.012(2) 0.005(2) 0.0063(19)
C30B 0.026(3) 0.025(2) 0.036(3) 0.004(2) 0.005(2) -0.0037(19)
C31B 0.024(2) 0.017(2) 0.036(3) 0.002(2) 0.007(2) 0.0041(17)
C32B 0.055(3) 0.030(3) 0.031(3) 0.012(2) 0.026(3) 0.019(2)
C33B 0.038(3) 0.037(3) 0.029(3) 0.011(2) 0.018(2) 0.015(2)
C34B 0.039(3) 0.028(3) 0.030(3) 0.012(2) 0.021(2) 0.010(2)
C35B 0.029(2) 0.023(2) 0.025(3) 0.009(2) 0.011(2) 0.0086(18)
C36B 0.021(2) 0.022(2) 0.023(2) 0.008(2) 0.0051(19) 0.0079(17)
C37B 0.018(2) 0.016(2) 0.018(2) 0.0026(17) 0.0088(17) 0.0027(16)
C38B 0.013(2) 0.021(2) 0.021(2) 0.0033(19) 0.0024(17) 0.0055(16)
C39B 0.024(2) 0.038(3) 0.024(3) 0.007(2) 0.010(2) 0.011(2)
C40B 0.029(3) 0.045(3) 0.046(3) 0.016(3) 0.020(3) 0.005(2)
C41B 0.019(3) 0.058(4) 0.052(4) 0.015(3) 0.011(2) 0.003(2)
C42B 0.020(3) 0.054(3) 0.036(3) 0.008(3) -0.001(2) 0.008(2)
C43B 0.020(2) 0.032(3) 0.033(3) 0.014(2) 0.006(2) 0.0082(19)
C44B 0.023(2) 0.025(2) 0.018(2) -0.0015(19) 0.0013(18) -0.0025(18)
C45B 0.026(3) 0.026(2) 0.035(3) 0.003(2) 0.007(2) 0.0064(19)
C46B 0.029(3) 0.035(3) 0.026(3) -0.005(2) 0.007(2) 0.011(2)
C47B 0.020(2) 0.044(3) 0.030(3) 0.002(2) 0.010(2) 0.006(2)
C48B 0.029(3) 0.023(2) 0.027(3) 0.004(2) 0.014(2) -0.0001(19)

loop_
_atom_type_symbol
_atom_type_description
_atom_type_scat_dispersion_real
_atom_type_scat_dispersion_imag
_atom_type_scat_source
C C 0.0033 0.0016 'International Tables Vol C Tables 4.2.6.8 and 6.1.1.4'
H H 0.0000 0.0000 'International Tables Vol C Tables 4.2.6.8 and 6.1.1.4'
Cl Cl 0.1484 0.1585 'International Tables Vol C Tables 4.2.6.8 and 6.1.1.4'
N N 0.0061 0.0033 'International Tables Vol C Tables 4.2.6.8 and 6.1.1.4'
Nd Nd -0.1943 3.0179 'International Tables Vol C Tables 4.2.6.8 and 6.1.1.4'
O O 0.0106 0.0060 'International Tables Vol C Tables 4.2.6.8 and 6.1.1.4'
P P 0.1023 0.0942 'International Tables Vol C Tables 4.2.6.8 and 6.1.1.4'

loop_
_geom_angle_atom_site_label_1
_geom_angle_atom_site_label_2
_geom_angle_atom_site_label_3
_geom_angle
O1A Nd1A N1A 111.76(9)
O1A Nd1A N2A 70.01(10)
O2A Nd1A O1A 70.14(9)
O2A Nd1A O3A 137.65(9)
O2A Nd1A O4A 148.21(10)
O2A Nd1A O5A 90.87(9)
O2A Nd1A O6A 75.69(10)
O2A Nd1A N1A 71.19(9)
O2A Nd1A N2A 96.41(9)
O3A Nd1A O1A 143.74(9)
O3A Nd1A N1A 71.24(9)
O3A Nd1A N2A 82.03(10)
O4A Nd1A O1A 78.38(9)
O4A Nd1A O3A 72.81(9)
O4A Nd1A N1A 126.96(9)
O4A Nd1A N2A 76.37(9)
O5A Nd1A O1A 83.35(10)
O5A Nd1A O3A 112.72(9)
O5A Nd1A O4A 81.03(8)
O5A Nd1A N1A 149.42(10)
O5A Nd1A N2A 147.86(10)
O6A Nd1A O1A 137.74(9)
O6A Nd1A O3A 78.44(9)
O6A Nd1A O4A 129.42(9)
O6A Nd1A O5A 72.91(9)
O6A Nd1A N1A 78.63(9)
O6A Nd1A N2A 139.21(9)
N2A Nd1A N1A 61.21(10)
O2A P1A N3A 114.65(17)
O2A P1A N4A 114.84(18)
O2A P1A N5A 107.72(17)
N3A P1A N4A 104.30(18)
N3A P1A N5A 111.97(19)
N5A P1A N4A 102.81(16)
O4A P2A N6A 116.68(15)
O4A P2A N7A 114.34(19)
O4A P2A N8A 108.08(16)
N6A P2A N7A 101.69(17)
N8A P2A N6A 110.83(19)
N8A P2A N7A 104.51(18)
O6A P3A N9A 114.84(17)
O6A P3A N10A 107.61(15)
O6A P3A N11A 115.91(17)
N10A P3A N9A 109.76(17)
N11A P3A N9A 104.59(16)
N11A P3A N10A 103.50(18)
C13A O1A Nd1A 135.2(3)
P1A O2A Nd1A 141.71(17)
C25A O3A Nd1A 134.3(3)
P2A O4A Nd1A 133.53(16)
C37A O5A Nd1A 135.5(2)
P3A O6A Nd1A 137.03(15)
C1A N1A Nd1A 121.0(2)
C1A N1A C5A 118.2(3)
C5A N1A Nd1A 120.7(3)
C9A N2A Nd1A 121.7(3)
C12A N2A Nd1A 120.2(2)
C12A N2A C9A 117.6(3)
C13A N3A P1A 122.6(3)
C15A N4A P1A 119.1(3)
C19A N4A P1A 115.9(3)
C19A N4A C15A 112.2(3)
C20A N5A P1A 122.4(3)
C20A N5A C24A 111.2(3)
C24A N5A P1A 119.3(3)
C25A N6A P2A 120.9(3)
C27A N7A P2A 124.0(3)
C27A N7A C31A 113.5(4)
C31A N7A P2A 116.8(3)
C32A N8A P2A 118.8(3)
C36A N8A P2A 124.5(3)
C36A N8A C32A 113.7(4)
C37A N9A P3A 122.1(3)
C39A N10A P3A 121.1(3)
C39A N10A C43A 112.4(3)
C43A N10A P3A 121.8(3)
C44A N11A P3A 118.2(3)
C48A N11A P3A 122.6(3)
C48A N11A C44A 112.3(3)
N1A C1A C2A 122.8(4)
C3A C2A C1A 118.9(4)
C2A C3A C4A 119.8(4)
C3A C4A C5A 118.0(4)
C3A C4A C6A 123.5(3)
C5A C4A C6A 118.5(4)
N1A C5A C4A 122.3(4)
N1A C5A C9A 118.1(3)
C4A C5A C9A 119.6(4)
C7A C6A C4A 121.7(4)
C6A C7A C8A 121.7(4)
C9A C8A C7A 118.1(4)
C10A C8A C7A 124.5(4)
C10A C8A C9A 117.4(3)
N2A C9A C5A 117.5(4)
N2A C9A C8A 122.2(4)
C8A C9A C5A 120.3(3)
C11A C10A C8A 119.9(4)
C10A C11A C12A 119.5(4)
N2A C12A C11A 123.5(4)
O1A C13A N3A 133.5(4)
O1A C13A C14A 114.8(4)
N3A C13A C14A 111.7(4)
Cl2A C14A Cl1A 108.7(3)
Cl3A C14A Cl1A 107.8(3)
Cl3A C14A Cl2A 107.4(2)
C13A C14A Cl1A 107.4(3)
C13A C14A Cl2A 112.4(3)
C13A C14A Cl3A 113.0(3)
N4A C15A C16A 109.4(3)
C15A C16A C17A 111.4(4)
C18A C17A C16A 109.1(4)
C19A C18A C17A 110.2(4)
N4A C19A C18A 110.3(4)
N5A C20A C21A 112.0(3)
C20A C21A C22A 110.6(4)
C21A C22A C23A 110.4(4)
C24A C23A C22A 110.1(4)
N5A C24A C23A 111.6(4)
O3A C25A N6A 131.2(4)
O3A C25A C26A 113.9(3)
N6A C25A C26A 114.8(3)
Cl5A C26A Cl4A 109.0(2)
Cl6A C26A Cl4A 107.63(19)
Cl6A C26A Cl5A 108.0(2)
C25A C26A Cl4A 108.8(3)
C25A C26A Cl5A 109.0(2)
C25A C26A Cl6A 114.3(3)
N7A C27A C28A 109.7(3)
C29A C28A C27A 111.2(4)
C30A C29A C28A 110.1(4)
C31A C30A C29A 111.0(3)
N7A C31A C30A 111.3(4)
N8A C32A C33A 109.7(4)
C34A C33A C32A 110.8(4)
C33A C34A C35A 109.2(3)
C36A C35A C34A 110.3(4)
N8A C36A C35A 109.4(3)
O5A C37A N9A 132.6(4)
O5A C37A C38A 112.0(3)
N9A C37A C38A 115.3(3)
Cl7A C38A Cl9A 108.7(2)
Cl8A C38A Cl7A 108.4(2)
Cl8A C38A Cl9A 109.3(2)
C37A C38A Cl7A 113.3(3)
C37A C38A Cl8A 112.0(3)
C37A C38A Cl9A 105.0(3)
N10A C39A C40A 110.1(4)
C41A C40A C39A 111.2(4)
C40A C41A C42A 110.9(4)
C43A C42A C41A 110.7(4)
N10A C43A C42A 109.9(3)
N11A C44A C45A 111.6(3)
C44A C45A C46A 110.6(3)
C47A C46A C45A 109.9(4)
C46A C47A C48A 111.8(4)
N11A C48A C47A 111.4(3)
O1B Nd2 N1B 114.40(9)
O1B Nd2 N2B 69.72(10)
O2B Nd2 O1B 70.96(9)
O2B Nd2 O3B 139.91(9)
O2B Nd2 O4B 145.47(10)
O2B Nd2 O5B 90.10(9)
O2B Nd2 N1B 72.02(10)
O2B Nd2 N2B 94.28(9)
O3B Nd2 O1B 139.61(9)
O3B Nd2 N1B 70.73(9)
O3B Nd2 N2B 80.57(10)
O4B Nd2 O1B 75.08(9)
O4B Nd2 O3B 73.06(9)
O4B Nd2 N1B 129.83(9)
O4B Nd2 N2B 79.53(9)
O5B Nd2 O1B 82.21(10)
O5B Nd2 O3B 114.92(10)
O5B Nd2 O4B 79.18(9)
O5B Nd2 N1B 148.35(10)
O5B Nd2 N2B 148.27(10)
O6B Nd2 O1B 140.85(9)
O6B Nd2 O2B 79.09(10)
O6B Nd2 O3B 79.21(9)
O6B Nd2 O4B 127.13(9)
O6B Nd2 O5B 73.06(9)
O6B Nd2 N1B 77.93(9)
O6B Nd2 N2B 138.60(9)
N2B Nd2 N1B 61.36(10)
O2B P1B N3B 116.05(18)
O2B P1B N4B 108.05(18)
O2B P1B N5B 115.04(19)
N3B P1B N5B 103.3(2)
N4B P1B N3B 109.30(18)
N4B P1B N5B 104.44(18)
O4B P2B N6B 116.51(15)
O4B P2B N7B 114.20(18)
O4B P2B N8B 108.97(16)
N6B P2B N7B 101.37(17)
N6B P2B N8B 109.91(19)
N8B P2B N7B 105.15(17)
O6B P3B N9B 114.68(17)
O6B P3B N10B 107.57(15)
O6B P3B N11B 115.77(17)
N9B P3B N10B 109.71(17)
N11B P3B N9B 105.23(16)
N11B P3B N10B 103.23(18)
C13B O1B Nd2 135.2(2)
P1B O2B Nd2 138.46(17)
C25B O3B Nd2 133.0(3)
P2B O4B Nd2 133.81(16)
C37B O5B Nd2 136.5(2)
P3B O6B Nd2 137.46(15)
C1B N1B Nd2 121.0(2)
C1B N1B C5B 118.6(3)
C5B N1B Nd2 119.8(3)
C9B N2B Nd2 119.9(2)
C12B N2B Nd2 120.8(2)
C12B N2B C9B 118.6(3)
C13B N3B P1B 120.9(3)
C15B N4B P1B 121.4(3)
C19B N4B P1B 124.4(3)
C19B N4B C15B 112.8(3)
C20B N5B P1B 121.6(3)
C24B N5B P1B 115.7(3)
C24B N5B C20B 111.0(3)
C25B N6B P2B 120.8(3)
C27B N7B P2B 123.9(2)
C27B N7B C31B 111.4(3)
C31B N7B P2B 116.4(3)
C32B N8B P2B 119.8(3)
C36B N8B P2B 125.4(3)
C36B N8B C32B 114.2(3)
C37B N9B P3B 122.5(3)
C39B N10B P3B 118.9(3)
C39B N10B C43B 112.1(3)
C43B N10B P3B 120.2(2)
C44B N11B P3B 118.2(2)
C44B N11B C48B 112.9(3)
C48B N11B P3B 123.0(3)
N1B C1B C2B 123.1(4)
C3B C2B C1B 118.8(4)
C2B C3B C4B 119.8(3)
C3B C4B C5B 117.6(4)
C3B C4B C6B 123.8(3)
C5B C4B C6B 118.5(4)
N1B C5B C4B 122.0(4)
N1B C5B C9B 118.5(3)
C4B C5B C9B 119.5(3)
C7B C6B C4B 122.3(4)
C6B C7B C8B 120.9(4)
C9B C8B C7B 118.3(4)
C10B C8B C7B 123.5(4)
C10B C8B C9B 118.3(3)
N2B C9B C5B 118.1(3)
N2B C9B C8B 121.4(4)
C8B C9B C5B 120.5(3)
C11B C10B C8B 119.7(4)
C10B C11B C12B 118.7(4)
N2B C12B C11B 123.4(4)
O1B C13B N3B 132.8(4)
O1B C13B C14B 115.5(3)
N3B C13B C14B 111.6(4)
Cl2B C14B Cl1B 108.3(2)
Cl3B C14B Cl1B 107.9(2)
Cl3B C14B Cl2B 107.9(2)
C13B C14B Cl1B 110.1(3)
C13B C14B Cl2B 111.1(3)
C13B C14B Cl3B 111.5(3)
N4B C15B C16B 110.2(4)
C15B C16B C17B 110.3(4)
C18B C17B C16B 112.5(3)
C17B C18B C19B 111.1(4)
N4B C19B C18B 109.7(4)
N5B C20B C21B 110.2(4)
C22B C21B C20B 110.9(4)
C21B C22B C23B 110.7(4)
C24B C23B C22B 109.7(4)
N5B C24B C23B 112.2(4)
O3B C25B N6B 131.1(4)
O3B C25B C26B 114.8(3)
N6B C25B C26B 114.1(3)
Cl5B C26B Cl4B 109.1(2)
Cl6B C26B Cl4B 107.9(2)
Cl6B C26B Cl5B 107.4(2)
C25B C26B Cl4B 107.6(3)
C25B C26B Cl5B 109.7(3)
C25B C26B Cl6B 114.9(3)
N7B C27B C28B 110.3(3)
C27B C28B C29B 110.9(4)
C30B C29B C28B 110.4(4)
C31B C30B C29B 111.3(3)
N7B C31B C30B 111.2(4)
N8B C32B C33B 110.7(4)
C32B C33B C34B 110.1(4)
C33B C34B C35B 109.4(3)
C36B C35B C34B 110.9(4)
N8B C36B C35B 111.0(3)
O5B C37B N9B 132.9(4)
O5B C37B C38B 113.0(3)
N9B C37B C38B 113.9(3)
Cl7B C38B Cl8B 108.7(2)
Cl7B C38B Cl9B 109.4(2)
Cl8B C38B Cl9B 108.9(2)
C37B C38B Cl7B 112.7(3)
C37B C38B Cl8B 111.8(3)
C37B C38B Cl9B 105.3(3)
N10B C39B C40B 109.8(4)
C39B C40B C41B 111.8(3)
C42B C41B C40B 110.0(4)
C41B C42B C43B 111.3(4)
N10B C43B C42B 109.3(3)
N11B C44B C45B 112.0(3)
C44B C45B C46B 110.3(3)
C47B C46B C45B 110.3(4)
C48B C47B C46B 111.4(4)
N11B C48B C47B 111.3(3)

loop_
_geom_bond_atom_site_label_1
_geom_bond_atom_site_label_2
_geom_bond_distance
Nd1A O1A 2.531(3)
Nd1A O2A 2.361(3)
Nd1A O3A 2.439(3)
Nd1A O4A 2.418(2)
Nd1A O5A 2.381(2)
Nd1A O6A 2.380(3)
Nd1A N1A 2.673(3)
Nd1A N2A 2.649(3)
Cl1A C14A 1.765(4)
Cl2A C14A 1.750(4)
Cl3A C14A 1.743(5)
Cl4A C26A 1.782(4)
Cl5A C26A 1.770(4)
Cl6A C26A 1.764(4)
Cl7A C38A 1.761(4)
Cl8A C38A 1.761(4)
Cl9A C38A 1.797(4)
P1A O2A 1.500(3)
P1A N3A 1.625(4)
P1A N4A 1.655(3)
P1A N5A 1.647(3)
P2A O4A 1.503(3)
P2A N6A 1.638(3)
P2A N7A 1.649(4)
P2A N8A 1.638(3)
P3A O6A 1.506(3)
P3A N9A 1.651(3)
P3A N10A 1.638(3)
P3A N11A 1.632(4)
O1A C13A 1.259(5)
O3A C25A 1.257(4)
O5A C37A 1.270(4)
N1A C1A 1.327(5)
N1A C5A 1.362(5)
N2A C9A 1.365(4)
N2A C12A 1.340(5)
N3A C13A 1.296(5)
N4A C15A 1.486(5)
N4A C19A 1.468(5)
N5A C20A 1.471(5)
N5A C24A 1.475(5)
N6A C25A 1.296(5)
N7A C27A 1.460(5)
N7A C31A 1.467(5)
N8A C32A 1.483(6)
N8A C36A 1.460(5)
N9A C37A 1.283(5)
N10A C39A 1.462(5)
N10A C43A 1.472(5)
N11A C44A 1.475(5)
N11A C48A 1.468(5)
C1A C2A 1.409(5)
C2A C3A 1.373(6)
C3A C4A 1.390(6)
C4A C5A 1.412(5)
C4A C6A 1.442(6)
C5A C9A 1.439(6)
C6A C7A 1.338(6)
C7A C8A 1.439(5)
C8A C9A 1.416(5)
C8A C10A 1.407(6)
C10A C11A 1.357(5)
C11A C12A 1.385(5)
C13A C14A 1.578(6)
C15A C16A 1.509(5)
C16A C17A 1.529(7)
C17A C18A 1.516(7)
C18A C19A 1.514(5)
C20A C21A 1.511(6)
C21A C22A 1.514(5)
C22A C23A 1.523(6)
C23A C24A 1.515(6)
C25A C26A 1.558(5)
C27A C28A 1.521(5)
C28A C29A 1.518(6)
C29A C30A 1.517(5)
C30A C31A 1.504(6)
C32A C33A 1.521(5)
C33A C34A 1.516(6)
C34A C35A 1.528(6)
C35A C36A 1.525(5)
C37A C38A 1.568(5)
C39A C40A 1.509(6)
C40A C41A 1.509(6)
C41A C42A 1.526(6)
C42A C43A 1.524(6)
C44A C45A 1.522(6)
C45A C46A 1.528(5)
C46A C47A 1.522(6)
C47A C48A 1.522(6)
Nd2 O1B 2.491(3)
Nd2 O2B 2.390(3)
Nd2 O3B 2.454(3)
Nd2 O4B 2.394(2)
Nd2 O5B 2.392(2)
Nd2 O6B 2.373(3)
Nd2 N1B 2.675(3)
Nd2 N2B 2.670(3)
Cl1B C14B 1.769(4)
Cl2B C14B 1.769(4)
Cl3B C14B 1.761(5)
Cl4B C26B 1.779(4)
Cl5B C26B 1.765(5)
Cl6B C26B 1.747(4)
Cl7B C38B 1.755(4)
Cl8B C38B 1.766(4)
Cl9B C38B 1.792(4)
P1B O2B 1.497(3)
P1B N3B 1.634(4)
P1B N4B 1.631(3)
P1B N5B 1.645(4)
P2B O4B 1.505(3)
P2B N6B 1.630(3)
P2B N7B 1.642(3)
P2B N8B 1.633(3)
P3B O6B 1.509(3)
P3B N9B 1.639(3)
P3B N10B 1.646(3)
P3B N11B 1.638(4)
O1B C13B 1.250(5)
O3B C25B 1.255(4)
O5B C37B 1.256(4)
N1B C1B 1.307(5)
N1B C5B 1.356(5)
N2B C9B 1.365(4)
N2B C12B 1.324(5)
N3B C13B 1.295(5)
N4B C15B 1.470(5)
N4B C19B 1.452(5)
N5B C20B 1.477(5)
N5B C24B 1.458(6)
N6B C25B 1.305(5)
N7B C27B 1.468(5)
N7B C31B 1.475(5)
N8B C32B 1.472(5)
N8B C36B 1.455(5)
N9B C37B 1.292(5)
N10B C39B 1.462(5)
N10B C43B 1.472(5)
N11B C44B 1.469(5)
N11B C48B 1.469(4)
C1B C2B 1.405(5)
C2B C3B 1.360(5)
C3B C4B 1.393(6)
C4B C5B 1.410(5)
C4B C6B 1.435(5)
C5B C9B 1.438(5)
C6B C7B 1.336(6)
C7B C8B 1.449(5)
C8B C9B 1.409(5)
C8B C10B 1.393(6)
C10B C11B 1.377(5)
C11B C12B 1.389(5)
C13B C14B 1.569(6)
C15B C16B 1.521(6)
C16B C17B 1.528(6)
C17B C18B 1.506(6)
C18B C19B 1.532(6)
C20B C21B 1.515(7)
C21B C22B 1.501(7)
C22B C23B 1.523(6)
C23B C24B 1.509(6)
C25B C26B 1.558(5)
C27B C28B 1.506(5)
C28B C29B 1.518(6)
C29B C30B 1.518(5)
C30B C31B 1.506(5)
C32B C33B 1.513(5)
C33B C34B 1.521(5)
C34B C35B 1.528(6)
C35B C36B 1.525(5)
C37B C38B 1.576(5)
C39B C40B 1.507(6)
C40B C41B 1.521(6)
C41B C42B 1.519(6)
C42B C43B 1.523(6)
C44B C45B 1.521(6)
C45B C46B 1.526(5)
C46B C47B 1.518(6)
C47B C48B 1.515(6)

loop_
_geom_torsion_atom_site_label_1
_geom_torsion_atom_site_label_2
_geom_torsion_atom_site_label_3
_geom_torsion_atom_site_label_4
_geom_torsion
Nd1A O1A C13A N3A 10.5(7)
Nd1A O1A C13A C14A -166.9(2)
Nd1A O3A C25A N6A 34.5(6)
Nd1A O3A C25A C26A -148.5(3)
Nd1A O5A C37A N9A 26.5(7)
Nd1A O5A C37A C38A -157.1(3)
Nd1A N1A C1A C2A 172.3(3)
Nd1A N1A C5A C4A -172.0(3)
Nd1A N1A C5A C9A 6.9(5)
Nd1A N2A C9A C5A -8.4(5)
Nd1A N2A C9A C8A 171.9(3)
Nd1A N2A C12A C11A -172.4(3)
P1A N3A C13A O1A 3.1(7)
P1A N3A C13A C14A -179.5(3)
P1A N4A C15A C16A -161.7(3)
P1A N4A C19A C18A 159.1(3)
P1A N5A C20A C21A -93.6(4)
P1A N5A C24A C23A 94.1(4)
P2A N6A C25A O3A -0.6(6)
P2A N6A C25A C26A -177.6(3)
P2A N7A C27A C28A -150.5(3)
P2A N7A C31A C30A 148.5(3)
P2A N8A C32A C33A 141.3(3)
P2A N8A C36A C35A -141.7(4)
P3A N9A C37A O5A -0.9(7)
P3A N9A C37A C38A -177.2(3)
P3A N10A C39A C40A 143.8(3)
P3A N10A C43A C42A -144.6(3)
P3A N11A C44A C45A 94.7(4)
P3A N11A C48A C47A -94.4(4)
O1A Nd1A O2A P1A 15.6(2)
O1A Nd1A O3A C25A 11.1(4)
O1A Nd1A O4A P2A -160.0(2)
O1A Nd1A O5A C37A 120.6(4)
O1A Nd1A O6A P3A -51.2(3)
O1A Nd1A N1A C1A -132.2(3)
O1A Nd1A N1A C5A 42.7(3)
O1A Nd1A N2A C9A -122.4(3)
O1A Nd1A N2A C12A 48.9(3)
O1A C13A C14A Cl1A 100.2(4)
O1A C13A C14A Cl2A -19.4(5)
O1A C13A C14A Cl3A -141.1(3)
O2A Nd1A O1A C13A -14.8(3)
O2A Nd1A O3A C25A 141.2(3)
O2A Nd1A O4A P2A -168.05(16)
O2A Nd1A O5A C37A 50.7(4)
O2A Nd1A O6A P3A -87.9(2)
O2A Nd1A N1A C1A -73.7(3)
O2A Nd1A N1A C5A 101.2(3)
O2A Nd1A N2A C9A -56.2(3)
O2A Nd1A N2A C12A 115.1(3)
O2A P1A N3A C13A -3.5(4)
O2A P1A N4A C15A -90.1(4)
O2A P1A N4A C19A 48.6(4)
O2A P1A N5A C20A -169.3(3)
O2A P1A N5A C24A 42.7(4)
O3A Nd1A O1A C13A 131.9(3)
O3A Nd1A O2A P1A -135.6(2)
O3A Nd1A O4A P2A -2.29(18)
O3A Nd1A O5A C37A -93.2(4)
O3A Nd1A O6A P3A 126.0(2)
O3A Nd1A N1A C1A 86.4(3)
O3A Nd1A N1A C5A -98.7(3)
O3A Nd1A N2A C9A 81.1(3)
O3A Nd1A N2A C12A -107.6(3)
O3A C25A C26A Cl4A 51.6(4)
O3A C25A C26A Cl5A -67.1(4)
O3A C25A C26A Cl6A 171.9(3)
O4A Nd1A O1A C13A 169.7(4)
O4A Nd1A O2A P1A 23.9(3)
O4A Nd1A O3A C25A -27.7(3)
O4A Nd1A O5A C37A -160.2(4)
O4A Nd1A O6A P3A 69.9(3)
O4A Nd1A N1A C1A 136.2(3)
O4A Nd1A N1A C5A -49.0(3)
O4A Nd1A N2A C9A 155.2(3)
O4A Nd1A N2A C12A -33.5(3)
O4A P2A N6A C25A -26.3(4)
O4A P2A N7A C27A -98.3(4)
O4A P2A N7A C31A 53.3(4)
O4A P2A N8A C32A 171.1(4)
O4A P2A N8A C36A 11.9(4)
O5A Nd1A O1A C13A -108.2(4)
O5A Nd1A O2A P1A 98.2(2)
O5A Nd1A O3A C25A -99.9(3)
O5A Nd1A O4A P2A 115.0(2)
O5A Nd1A O6A P3A 7.6(2)
O5A Nd1A N1A C1A -16.7(4)
O5A Nd1A N1A C5A 158.2(3)
O5A Nd1A N2A C9A -158.2(3)
O5A Nd1A N2A C12A 13.1(4)
O5A C37A C38A Cl7A 156.6(3)
O5A C37A C38A Cl8A 33.6(4)
O5A C37A C38A Cl9A -84.9(3)
O6A Nd1A O1A C13A -52.8(4)
O6A Nd1A O2A P1A 170.3(3)
O6A Nd1A O3A C25A -165.6(3)
O6A Nd1A O4A P2A 56.0(2)
O6A Nd1A O5A C37A -24.1(4)
O6A Nd1A N1A C1A 4.9(3)
O6A Nd1A N1A C5A 179.8(3)
O6A Nd1A N2A C9A 19.3(4)
O6A Nd1A N2A C12A -169.4(3)
O6A P3A N9A C37A -13.3(4)
O6A P3A N10A C39A -36.5(4)
O6A P3A N10A C43A 169.5(3)
O6A P3A N11A C44A -54.1(3)
O6A P3A N11A C48A 94.5(3)
N1A Nd1A O1A C13A 44.3(4)
N1A Nd1A O2A P1A -107.1(3)
N1A Nd1A O3A C25A 112.6(3)
N1A Nd1A O4A P2A -51.4(2)
N1A Nd1A O5A C37A -1.9(5)
N1A Nd1A O6A P3A -161.1(2)
N1A Nd1A N2A C9A 8.2(3)
N1A Nd1A N2A C12A 179.5(4)
N1A C1A C2A C3A 1.0(6)
N1A C5A C9A N2A 0.9(6)
N1A C5A C9A C8A -179.4(4)
N2A Nd1A O1A C13A 90.1(4)
N2A Nd1A O2A P1A -50.5(3)
N2A Nd1A O3A C25A 50.4(3)
N2A Nd1A O4A P2A -88.0(2)
N2A Nd1A O5A C37A 154.2(3)
N2A Nd1A O6A P3A -171.01(19)
N2A Nd1A N1A C1A 177.6(4)
N2A Nd1A N1A C5A -7.6(3)
N3A P1A O2A Nd1A -11.3(3)
N3A P1A N4A C15A 36.2(4)
N3A P1A N4A C19A 174.9(3)
N3A P1A N5A C20A 63.7(4)
N3A P1A N5A C24A -84.2(4)
N3A C13A C14A Cl1A -77.8(4)
N3A C13A C14A Cl2A 162.7(3)
N3A C13A C14A Cl3A 40.9(4)
N4A P1A O2A Nd1A 109.5(2)
N4A P1A N3A C13A -130.0(3)
N4A P1A N5A C20A -47.7(4)
N4A P1A N5A C24A 164.4(3)
N4A C15A C16A C17A -56.5(5)
N5A P1A O2A Nd1A -136.6(2)
N5A P1A N3A C13A 119.6(3)
N5A P1A N4A C15A 153.2(3)
N5A P1A N4A C19A -68.1(3)
N5A C20A C21A C22A -55.7(5)
N6A P2A O4A Nd1A 23.2(3)
N6A P2A N7A C27A 28.4(4)
N6A P2A N7A C31A 179.9(3)
N6A P2A N8A C32A 42.1(4)
N6A P2A N8A C36A -117.1(4)
N6A C25A C26A Cl4A -130.9(3)
N6A C25A C26A Cl5A 110.4(3)
N6A C25A C26A Cl6A -10.6(4)
N7A P2A O4A Nd1A 141.70(19)
N7A P2A N6A C25A -151.4(3)
N7A P2A N8A C32A -66.7(4)
N7A P2A N8A C36A 134.1(4)
N7A C27A C28A C29A -56.1(5)
N8A P2A O4A Nd1A -102.4(2)
N8A P2A N6A C25A 97.9(3)
N8A P2A N7A C27A 143.7(4)
N8A P2A N7A C31A -64.7(4)
N8A C32A C33A C34A 55.9(6)
N9A P3A O6A Nd1A 5.1(3)
N9A P3A N10A C39A 89.1(3)
N9A P3A N10A C43A -64.9(4)
N9A P3A N11A C44A 178.4(3)
N9A P3A N11A C48A -33.0(3)
N9A C37A C38A Cl7A -26.3(4)
N9A C37A C38A Cl8A -149.3(3)
N9A C37A C38A Cl9A 92.2(4)
N10A P3A O6A Nd1A 127.6(2)
N10A P3A N9A C37A -134.7(3)
N10A P3A N11A C44A 63.5(3)
N10A P3A N11A C48A -147.9(3)
N10A C39A C40A C41A 56.5(5)
N11A P3A O6A Nd1A -117.2(2)
N11A P3A N9A C37A 114.9(3)
N11A P3A N10A C39A -159.7(3)
N11A P3A N10A C43A 46.3(4)
N11A C44A C45A C46A 56.0(5)
C1A N1A C5A C4A 3.0(6)
C1A N1A C5A C9A -178.1(4)
C1A C2A C3A C4A 0.5(6)
C2A C3A C4A C5A -0.3(6)
C2A C3A C4A C6A 179.5(4)
C3A C4A C5A N1A -1.5(6)
C3A C4A C5A C9A 179.6(4)
C3A C4A C6A C7A -179.0(5)
C4A C5A C9A N2A 179.9(4)
C4A C5A C9A C8A -0.4(6)
C4A C6A C7A C8A -0.7(7)
C5A N1A C1A C2A -2.7(6)
C5A C4A C6A C7A 0.7(7)
C6A C4A C5A N1A 178.8(4)
C6A C4A C5A C9A -0.2(6)
C6A C7A C8A C9A 0.1(7)
C6A C7A C8A C10A -179.2(5)
C7A C8A C9A N2A -179.8(4)
C7A C8A C9A C5A 0.5(6)
C7A C8A C10A C11A -179.7(4)
C8A C10A C11A C12A -1.4(7)
C9A N2A C12A C11A -0.8(7)
C9A C8A C10A C11A 1.0(7)
C10A C8A C9A N2A -0.4(6)
C10A C8A C9A C5A 179.8(4)
C10A C11A C12A N2A 1.3(7)
C12A N2A C9A C5A -179.9(4)
C12A N2A C9A C8A 0.3(6)
C15A N4A C19A C18A -59.4(5)
C15A C16A C17A C18A 56.6(5)
C16A C17A C18A C19A -56.6(6)
C17A C18A C19A N4A 58.3(5)
C19A N4A C15A C16A 58.2(5)
C20A N5A C24A C23A -57.2(5)
C20A C21A C22A C23A 54.8(5)
C21A C22A C23A C24A -55.3(5)
C22A C23A C24A N5A 56.6(5)
C24A N5A C20A C21A 56.6(5)
C27A N7A C31A C30A -57.0(5)
C27A C28A C29A C30A 55.3(5)
C28A C29A C30A C31A -54.2(5)
C29A C30A C31A N7A 54.5(6)
C31A N7A C27A C28A 57.1(5)
C32A N8A C36A C35A 58.1(5)
C32A C33A C34A C35A -57.1(5)
C33A C34A C35A C36A 57.9(5)
C34A C35A C36A N8A -57.7(5)
C36A N8A C32A C33A -57.3(6)
C39A N10A C43A C42A 59.4(5)
C39A C40A C41A C42A -53.7(6)
C40A C41A C42A C43A 53.1(5)
C41A C42A C43A N10A -55.1(5)
C43A N10A C39A C40A -60.0(5)
C44A N11A C48A C47A 55.9(5)
C44A C45A C46A C47A -54.3(5)
C45A C46A C47A C48A 53.9(5)
C46A C47A C48A N11A -54.8(5)
C48A N11A C44A C45A -57.0(4)
Nd2 O1B C13B N3B 22.6(7)
Nd2 O1B C13B C14B -156.1(3)
Nd2 O3B C25B N6B 36.2(6)
Nd2 O3B C25B C26B -145.3(3)
Nd2 O5B C37B N9B 20.2(7)
Nd2 O5B C37B C38B -164.2(3)
Nd2 N1B C1B C2B 170.5(3)
Nd2 N1B C5B C4B -169.0(3)
Nd2 N1B C5B C9B 12.1(5)
Nd2 N2B C9B C5B -12.5(5)
Nd2 N2B C9B C8B 168.9(3)
Nd2 N2B C12B C11B -170.1(3)
P1B N3B C13B O1B 5.0(7)
P1B N3B C13B C14B -176.2(3)
P1B N4B C15B C16B -132.3(3)
P1B N4B C19B C18B 133.3(3)
P1B N5B C20B C21B 160.1(3)
P1B N5B C24B C23B -157.2(3)
P2B N6B C25B O3B -1.4(6)
P2B N6B C25B C26B -179.9(3)
P2B N7B C27B C28B -153.5(3)
P2B N7B C31B C30B 152.0(3)
P2B N8B C32B C33B 131.8(3)
P2B N8B C36B C35B -134.0(3)
P3B N9B C37B O5B -2.9(7)
P3B N9B C37B C38B -178.5(3)
P3B N10B C39B C40B 151.9(3)
P3B N10B C43B C42B -152.3(3)
P3B N11B C44B C45B 98.1(4)
P3B N11B C48B C47B -97.1(4)
O1B Nd2 O2B P1B 5.8(2)
O1B Nd2 O3B C25B 10.8(4)
O1B Nd2 O4B P2B -157.7(2)
O1B Nd2 O5B C37B 134.6(4)
O1B Nd2 O6B P3B -55.2(3)
O1B Nd2 N1B C1B -136.3(3)
O1B Nd2 N1B C5B 34.5(3)
O1B Nd2 N2B C9B -122.1(3)
O1B Nd2 N2B C12B 47.9(3)
O1B C13B C14B Cl1B 112.7(3)
O1B C13B C14B Cl2B -7.2(5)
O1B C13B C14B Cl3B -127.6(3)
O2B Nd2 O1B C13B -23.1(4)
O2B Nd2 O3B C25B 138.7(3)
O2B Nd2 O4B P2B -168.32(16)
O2B Nd2 O5B C37B 63.8(4)
O2B Nd2 O6B P3B -95.5(2)
O2B Nd2 N1B C1B -77.8(3)
O2B Nd2 N1B C5B 93.0(3)
O2B Nd2 N2B C9B -54.2(3)
O2B Nd2 N2B C12B 115.7(3)
O2B P1B N3B C13B -19.3(4)
O2B P1B N4B C15B -178.4(3)
O2B P1B N4B C19B -13.2(4)
O2B P1B N5B C20B 90.3(4)
O2B P1B N5B C24B -49.4(3)
O3B Nd2 O1B C13B 124.4(4)
O3B Nd2 O2B P1B -141.4(2)
O3B Nd2 O4B P2B -2.83(18)
O3B Nd2 O5B C37B -83.8(4)
O3B Nd2 O6B P3B 118.4(2)
O3B Nd2 N1B C1B 87.1(3)
O3B Nd2 N1B C5B -102.1(3)
O3B Nd2 N2B C9B 85.8(3)
O3B Nd2 N2B C12B -104.3(3)
O3B C25B C26B Cl4B 60.1(4)
O3B C25B C26B Cl5B -58.5(4)
O3B C25B C26B Cl6B -179.7(3)
O4B Nd2 O1B C13B 163.3(4)
O4B Nd2 O2B P1B 16.7(3)
O4B Nd2 O3B C25B -28.6(3)
O4B Nd2 O5B C37B -149.2(4)
O4B Nd2 O6B P3B 59.5(3)
O4B Nd2 N1B C1B 133.2(3)
O4B Nd2 N1B C5B -56.0(3)
O4B Nd2 N2B C9B 160.1(3)
O4B Nd2 N2B C12B -30.0(3)
O4B P2B N6B C25B -27.4(4)
O4B P2B N7B C27B -91.1(4)
O4B P2B N7B C31B 54.5(3)
O4B P2B N8B C32B 170.6(3)
O4B P2B N8B C36B -0.4(4)
O5B Nd2 O1B C13B -115.9(4)
O5B Nd2 O2B P1B 87.6(2)
O5B Nd2 O3B C25B -97.6(3)
O5B Nd2 O4B P2B 117.6(2)
O5B Nd2 O6B P3B -2.0(2)
O5B Nd2 N1B C1B -19.4(4)
O5B Nd2 N1B C5B 151.4(3)
O5B Nd2 N2B C9B -151.3(3)
O5B Nd2 N2B C12B 18.6(4)
O5B C37B C38B Cl7B 147.7(3)
O5B C37B C38B Cl8B 24.9(4)
O5B C37B C38B Cl9B -93.2(3)
O6B Nd2 O1B C13B -65.2(4)
O6B Nd2 O2B P1B 160.3(2)
O6B Nd2 O3B C25B -163.0(3)
O6B Nd2 O4B P2B 58.7(2)
O6B Nd2 O5B C37B -14.7(4)
O6B Nd2 N1B C1B 4.4(3)
O6B Nd2 N1B C5B 175.2(3)
O6B Nd2 N2B C9B 24.2(4)
O6B Nd2 N2B C12B -165.9(3)
O6B P3B N9B C37B -11.7(4)
O6B P3B N10B C39B -42.1(3)
O6B P3B N10B C43B 172.8(3)
O6B P3B N11B C44B -57.8(3)
O6B P3B N11B C48B 93.2(3)
N1B Nd2 O1B C13B 35.9(4)
N1B Nd2 O2B P1B -119.0(3)
N1B Nd2 O3B C25B 116.1(3)
N1B Nd2 O4B P2B -48.1(3)
N1B Nd2 O5B C37B 9.7(5)
N1B Nd2 O6B P3B -169.2(3)
N1B Nd2 N2B C9B 12.7(3)
N1B Nd2 N2B C12B -177.4(4)
N1B C1B C2B C3B -1.9(6)
N1B C5B C9B N2B 0.3(6)
N1B C5B C9B C8B 178.9(4)
N2B Nd2 O1B C13B 79.1(4)
N2B Nd2 O2B P1B -61.0(2)
N2B Nd2 O3B C25B 53.3(3)
N2B Nd2 O4B P2B -86.1(2)
N2B Nd2 O5B C37B 162.1(3)
N2B Nd2 O6B P3B -179.54(19)
N2B Nd2 N1B C1B 176.7(3)
N2B Nd2 N1B C5B -12.5(3)
N3B P1B O2B Nd2 9.3(3)
N3B P1B N4B C15B -51.3(4)
N3B P1B N4B C19B 113.9(4)
N3B P1B N5B C20B -37.1(4)
N3B P1B N5B C24B -176.9(3)
N3B C13B C14B Cl1B -66.3(4)
N3B C13B C14B Cl2B 173.8(3)
N3B C13B C14B Cl3B 53.4(4)
N4B P1B O2B Nd2 132.4(2)
N4B P1B N3B C13B -141.8(3)
N4B P1B N5B C20B -151.4(3)
N4B P1B N5B C24B 68.8(3)
N4B C15B C16B C17B -54.4(4)
N5B P1B O2B Nd2 -111.4(2)
N5B P1B N3B C13B 107.5(4)
N5B P1B N4B C15B 58.7(4)
N5B P1B N4B C19B -136.2(3)
N5B C20B C21B C22B 57.1(5)
N6B P2B O4B Nd2 24.9(3)
N6B P2B N7B C27B 35.1(4)
N6B P2B N7B C31B -179.4(3)
N6B P2B N8B C32B 41.9(4)
N6B P2B N8B C36B -129.2(4)
N6B C25B C26B Cl4B -121.1(3)
N6B C25B C26B Cl5B 120.2(3)
N6B C25B C26B Cl6B -0.9(5)
N7B P2B O4B Nd2 142.63(19)
N7B P2B N6B C25B -152.0(3)
N7B P2B N8B C32B -66.5(4)
N7B P2B N8B C36B 122.4(4)
N7B C27B C28B C29B -57.5(5)
N8B P2B O4B Nd2 -100.1(2)
N8B P2B N6B C25B 97.1(3)
N8B P2B N7B C27B 149.5(3)
N8B P2B N7B C31B -64.9(3)
N8B C32B C33B C34B 56.8(5)
N9B P3B O6B Nd2 12.1(3)
N9B P3B N10B C39B 83.2(3)
N9B P3B N10B C43B -61.8(4)
N9B P3B N11B C44B 174.5(3)
N9B P3B N11B C48B -34.5(3)
N9B C37B C38B Cl7B -35.8(4)
N9B C37B C38B Cl8B -158.6(3)
N9B C37B C38B Cl9B 83.4(4)
N10B P3B O6B Nd2 134.4(2)
N10B P3B N9B C37B -132.8(3)
N10B P3B N11B C44B 59.5(3)
N10B P3B N11B C48B -149.6(3)
N10B C39B C40B C41B 56.3(5)
N11B P3B O6B Nd2 -110.8(2)
N11B P3B N9B C37B 116.7(3)
N11B P3B N10B C39B -165.0(3)
N11B P3B N10B C43B 50.0(4)
N11B C44B C45B C46B 54.7(5)
C1B N1B C5B C4B 2.0(6)
C1B N1B C5B C9B -176.9(4)
C1B C2B C3B C4B 2.6(6)
C2B C3B C4B C5B -1.1(6)
C2B C3B C4B C6B 178.3(4)
C3B C4B C5B N1B -1.2(6)
C3B C4B C5B C9B 177.7(4)
C3B C4B C6B C7B -177.8(4)
C4B C5B C9B N2B -178.7(4)
C4B C5B C9B C8B -0.1(6)
C4B C6B C7B C8B 0.3(7)
C5B N1B C1B C2B -0.4(6)
C5B C4B C6B C7B 1.6(7)
C6B C4B C5B N1B 179.3(4)
C6B C4B C5B C9B -1.7(6)
C6B C7B C8B C9B -2.2(6)
C6B C7B C8B C10B 177.6(4)
C7B C8B C9B N2B -179.4(4)
C7B C8B C9B C5B 2.0(6)
C7B C8B C10B C11B -178.8(4)
C8B C10B C11B C12B -2.2(7)
C9B N2B C12B C11B 0.0(7)
C9B C8B C10B C11B 0.9(6)
C10B C8B C9B N2B 0.8(6)
C10B C8B C9B C5B -177.8(4)
C10B C11B C12B N2B 1.8(7)
C12B N2B C9B C5B 177.4(4)
C12B N2B C9B C8B -1.3(6)
C15B N4B C19B C18B -60.4(5)
C15B C16B C17B C18B 51.3(5)
C16B C17B C18B C19B -51.6(5)
C17B C18B C19B N4B 54.9(5)
C19B N4B C15B C16B 60.9(5)
C20B N5B C24B C23B 58.9(5)
C20B C21B C22B C23B -55.4(6)
C21B C22B C23B C24B 54.0(6)
C22B C23B C24B N5B -56.1(5)
C24B N5B C20B C21B -58.4(5)
C27B N7B C31B C30B -58.3(5)
C27B C28B C29B C30B 54.2(5)
C28B C29B C30B C31B -52.8(5)
C29B C30B C31B N7B 54.8(5)
C31B N7B C27B C28B 59.5(5)
C32B N8B C36B C35B 54.5(5)
C32B C33B C34B C35B -57.5(5)
C33B C34B C35B C36B 56.2(5)
C34B C35B C36B N8B -54.1(5)
C36B N8B C32B C33B -56.2(5)
C39B N10B C43B C42B 60.5(5)
C39B C40B C41B C42B -53.2(6)
C40B C41B C42B C43B 53.3(6)
C41B C42B C43B N10B -56.6(5)
C43B N10B C39B C40B -60.4(5)
C44B N11B C48B C47B 55.3(5)
C44B C45B C46B C47B -54.4(5)
C45B C46B C47B C48B 55.0(5)
C46B C47B C48B N11B -55.0(5)
C48B N11B C44B C45B -55.6(4)
